data_7108172
loop_
_publ_author_name
'Stefan Spirk'
'Ferdinand Belaj'
'Natascha Hurkes'
'Rudolf Pietschnig'

_publ_section_title
;
 A 32 vertex polyhedron via supramolecular assembly of silanedithiolate
 silanolate units
;
_journal_name_full Chem.Commun.
_journal_page_first 8398
_journal_paper_doi 10.1039/c2cc33883a
_journal_volume 48
_journal_year 2012
_chemical_compound_source 'synthetical product'
_chemical_formula_moiety 'C96 H100 Cl2 Li14 O4 S8 Si4, 2(C5 H12)'
_chemical_formula_sum 'C106 H124 Cl2 Li14 O4 S8 Si4'
_chemical_formula_weight 1999.04
_chemical_name_systematic
; tetradecalithium-tetrakis[2,6-dimesitylphenyl-disulfido-silanolate]
dichloride-2-n-pentane
;
_space_group_IT_number 2
_symmetry_cell_setting triclinic
_symmetry_space_group_name_Hall '-P 1'
_symmetry_space_group_name_H-M 'P -1'
_atom_sites_solution_hydrogens geom
_atom_sites_solution_primary direct
_atom_sites_solution_secondary difmap
_audit_creation_method 'manual edited SHELXL-97 .cif file'
_cell_angle_alpha 98.031(14)
_cell_angle_beta 94.466(15)
_cell_angle_gamma 96.054(15)
_cell_formula_units_Z 2
_cell_length_a 13.929(3)
_cell_length_b 16.604(3)
_cell_length_c 24.310(4)
_cell_measurement_reflns_used 67
_cell_measurement_temperature 95(2)
_cell_measurement_theta_max 16.72
_cell_measurement_theta_min 12.48
_cell_volume 5511.6(18)
_computing_cell_refinement 'local software'
_computing_data_collection 'local software'
_computing_data_reduction 'local software'
_computing_molecular_graphics 'ORTEP (Johnson, 1965)'
_computing_publication_material 'SHELXL-97 (Sheldrick, 1997)'
_computing_structure_refinement 'SHELXL-97 (Sheldrick, 1997)'
_computing_structure_solution 'SHELXS-97 (Sheldrick, 1997)'
_diffrn_ambient_temperature 95(2)
_diffrn_measured_fraction_theta_full 0.999
_diffrn_measured_fraction_theta_max 0.999
_diffrn_measurement_device 'four-circle diffractometer'
_diffrn_measurement_device_type Stoe
_diffrn_measurement_method '\w scans'
_diffrn_radiation_monochromator graphite
_diffrn_radiation_source 'fine-focus sealed tube'
_diffrn_radiation_type MoK\a
_diffrn_radiation_wavelength 0.71069
_diffrn_reflns_av_R_equivalents 0.0352
_diffrn_reflns_av_sigmaI/netI 0.0787
_diffrn_reflns_limit_h_max 17
_diffrn_reflns_limit_h_min -17
_diffrn_reflns_limit_k_max 20
_diffrn_reflns_limit_k_min -20
_diffrn_reflns_limit_l_max 29
_diffrn_reflns_limit_l_min -4
_diffrn_reflns_number 23361
_diffrn_reflns_theta_full 26.00
_diffrn_reflns_theta_max 26.00
_diffrn_reflns_theta_min 2.51
_diffrn_standards_decay_% 1.80
_diffrn_standards_interval_count 100
_diffrn_standards_number 3
_exptl_absorpt_coefficient_mu 0.302
_exptl_absorpt_correction_T_max 0.948
_exptl_absorpt_correction_T_min 0.899
_exptl_absorpt_correction_type empirical
_exptl_absorpt_process_details 'Parkin, S., Moezzi, B. and Hope H. (1995) J. Appl. Cryst. 28, 53-56'
_exptl_crystal_colour colourless
_exptl_crystal_density_diffrn 1.205
_exptl_crystal_density_method 'not measured'
_exptl_crystal_description block
_exptl_crystal_F_000 2104
_exptl_crystal_size_max 0.26
_exptl_crystal_size_mid 0.24
_exptl_crystal_size_min 0.16
_refine_diff_density_max 0.537
_refine_diff_density_min -0.427
_refine_diff_density_rms 0.064
_refine_ls_extinction_method none
_refine_ls_goodness_of_fit_ref 1.020
_refine_ls_hydrogen_treatment refU
_refine_ls_matrix_type full
_refine_ls_number_parameters 1313
_refine_ls_number_reflns 21637
_refine_ls_number_restraints 0
_refine_ls_restrained_S_all 1.020
_refine_ls_R_factor_all 0.0791
_refine_ls_R_factor_gt 0.0506
_refine_ls_shift/su_max 0.001
_refine_ls_shift/su_mean 0.000
_refine_ls_structure_factor_coef Fsqd
_refine_ls_weighting_details 'calc w=1/[\s^2^(Fo^2^)+(0.0285P)^2^+3.8450P] where P=(Fo^2^+2Fc^2^)/3'
_refine_ls_weighting_scheme calc
_refine_ls_wR_factor_gt 0.1054
_refine_ls_wR_factor_ref 0.1192
_reflns_number_gt 15880
_reflns_number_total 21637
_reflns_threshold_expression >2sigma(I)
_cod_data_source_file c2cc33883a.txt
_cod_data_source_block S42
_cod_database_code 7108172

loop_
_symmetry_equiv_pos_as_xyz
'x, y, z'
'-x, -y, -z'

loop_
_atom_site_label
_atom_site_type_symbol
_atom_site_fract_x
_atom_site_fract_y
_atom_site_fract_z
_atom_site_U_iso_or_equiv
_atom_site_adp_type
_atom_site_occupancy
_atom_site_symmetry_multiplicity
_atom_site_calc_flag
_atom_site_refinement_flags
Si1 Si 1.02006(5) 0.54190(4) 0.73753(3) 0.01505(16) Uani 1 1 d .
S11 S 0.87740(5) 0.48364(4) 0.71524(3) 0.02033(16) Uani 1 1 d .
S12 S 1.03496(5) 0.57263(4) 0.82526(3) 0.01921(15) Uani 1 1 d .
O1 O 1.03076(13) 0.62530(11) 0.71045(8) 0.0157(4) Uani 1 1 d .
C1 C 1.1183(2) 0.47402(16) 0.71619(12) 0.0177(6) Uani 1 1 d .
C2 C 1.1912(2) 0.49888(17) 0.68284(12) 0.0197(6) Uani 1 1 d .
C3 C 1.2693(2) 0.45424(19) 0.67430(14) 0.0287(7) Uani 1 1 d .
H3 H 1.3177 0.4730 0.6521 0.027(5) Uiso 1 1 calc R
C4 C 1.2784(2) 0.3838(2) 0.69708(15) 0.0342(8) Uani 1 1 d .
H4 H 1.3327 0.3546 0.6913 0.027(5) Uiso 1 1 calc R
C5 C 1.2069(2) 0.35656(19) 0.72850(14) 0.0282(7) Uani 1 1 d .
H5 H 1.2118 0.3076 0.7440 0.027(5) Uiso 1 1 calc R
C6 C 1.1278(2) 0.39943(17) 0.73790(12) 0.0197(6) Uani 1 1 d .
C7 C 1.19172(19) 0.57112(17) 0.65233(12) 0.0189(6) Uani 1 1 d .
C8 C 1.2506(2) 0.64450(18) 0.67429(13) 0.0243(7) Uani 1 1 d .
C9 C 1.2545(2) 0.70903(19) 0.64323(14) 0.0295(8) Uani 1 1 d .
H9 H 1.2947 0.7584 0.6577 0.036(7) Uiso 1 1 calc R
C10 C 1.2015(2) 0.7034(2) 0.59172(15) 0.0337(8) Uani 1 1 d .
C11 C 1.1441(2) 0.6302(2) 0.57089(14) 0.0310(8) Uani 1 1 d .
H11 H 1.1073 0.6254 0.5358 0.036(7) Uiso 1 1 calc R
C12 C 1.1390(2) 0.56385(18) 0.60005(13) 0.0242(7) Uani 1 1 d .
C13 C 1.3054(2) 0.6541(2) 0.73105(14) 0.0313(8) Uani 1 1 d .
H131 H 1.3655 0.6287 0.7281 0.054(7) Uiso 1 1 calc R
H132 H 1.2654 0.6274 0.7563 0.054(7) Uiso 1 1 calc R
H133 H 1.3208 0.7125 0.7457 0.054(7) Uiso 1 1 calc R
C14 C 1.2033(3) 0.7749(2) 0.55981(18) 0.0532(12) Uani 1 1 d .
H141 H 1.1539 0.7623 0.5279 0.050(10) Uiso 0.50 1 calc PR
H142 H 1.2674 0.7852 0.5465 0.050(10) Uiso 0.50 1 calc PR
H143 H 1.1897 0.8236 0.5843 0.050(10) Uiso 0.50 1 calc PR
H144 H 1.2534 0.8184 0.5779 0.050(10) Uiso 0.50 1 calc PR
H145 H 1.1399 0.7956 0.5593 0.050(10) Uiso 0.50 1 calc PR
H146 H 1.2176 0.7572 0.5215 0.050(10) Uiso 0.50 1 calc PR
C15 C 1.0761(3) 0.4855(2) 0.57586(14) 0.0381(9) Uani 1 1 d .
H151 H 1.0426 0.4921 0.5401 0.077(8) Uiso 1 1 calc R
H152 H 1.0282 0.4725 0.6017 0.077(8) Uiso 1 1 calc R
H153 H 1.1167 0.4408 0.5700 0.077(8) Uiso 1 1 calc R
C16 C 1.0536(2) 0.36015(16) 0.77014(12) 0.0193(6) Uani 1 1 d .
C17 C 1.0700(2) 0.36621(17) 0.82860(13) 0.0234(7) Uani 1 1 d .
C18 C 1.0012(2) 0.32834(18) 0.85766(13) 0.0269(7) Uani 1 1 d .
H18 H 1.0117 0.3340 0.8972 0.022(6) Uiso 1 1 calc R
C19 C 0.9171(2) 0.28229(18) 0.83088(14) 0.0293(7) Uani 1 1 d .
C20 C 0.9039(2) 0.27339(17) 0.77308(14) 0.0272(7) Uani 1 1 d .
H20 H 0.8475 0.2410 0.7541 0.022(6) Uiso 1 1 calc R
C21 C 0.9710(2) 0.31068(17) 0.74222(13) 0.0226(6) Uani 1 1 d .
C22 C 1.1616(2) 0.4124(2) 0.85967(14) 0.0324(8) Uani 1 1 d .
H221 H 1.1513 0.4274 0.8990 0.049(6) Uiso 1 1 calc R
H222 H 1.1790 0.4621 0.8434 0.049(6) Uiso 1 1 calc R
H223 H 1.2143 0.3777 0.8568 0.049(6) Uiso 1 1 calc R
C23 C 0.8422(3) 0.2438(2) 0.86408(16) 0.0393(9) Uani 1 1 d .
H231 H 0.8717 0.2054 0.8855 0.054(7) Uiso 1 1 calc R
H232 H 0.7879 0.2143 0.8386 0.054(7) Uiso 1 1 calc R
H233 H 0.8186 0.2866 0.8897 0.054(7) Uiso 1 1 calc R
C24 C 0.9552(2) 0.29515(19) 0.67904(13) 0.0294(7) Uani 1 1 d .
H241 H 0.9949 0.3375 0.6638 0.032(8) Uiso 0.50 1 calc PR
H242 H 0.8866 0.2967 0.6672 0.032(8) Uiso 0.50 1 calc PR
H243 H 0.9739 0.2412 0.6653 0.032(8) Uiso 0.50 1 calc PR
H244 H 0.9087 0.2461 0.6671 0.032(8) Uiso 0.50 1 calc PR
H245 H 1.0170 0.2869 0.6636 0.032(8) Uiso 0.50 1 calc PR
H246 H 0.9297 0.3424 0.6656 0.032(8) Uiso 0.50 1 calc PR
Si2 Si 0.79136(5) 0.70999(5) 0.62348(3) 0.01566(16) Uani 1 1 d .
S21 S 0.93653(5) 0.72353(4) 0.60378(3) 0.01883(15) Uani 1 1 d .
S22 S 0.76213(5) 0.82603(4) 0.66177(3) 0.02014(16) Uani 1 1 d .
O2 O 0.78154(13) 0.64816(11) 0.66908(8) 0.0159(4) Uani 1 1 d .
C26 C 0.70964(19) 0.66853(17) 0.55608(12) 0.0191(6) Uani 1 1 d .
C27 C 0.6575(2) 0.58913(18) 0.54787(12) 0.0225(6) Uani 1 1 d .
C28 C 0.6123(2) 0.5545(2) 0.49550(13) 0.0300(8) Uani 1 1 d .
H28 H 0.5818 0.4997 0.4904 0.045(6) Uiso 1 1 calc R
C29 C 0.6107(2) 0.5975(2) 0.45081(14) 0.0342(8) Uani 1 1 d .
H29 H 0.5786 0.5734 0.4155 0.045(6) Uiso 1 1 calc R
C30 C 0.6571(2) 0.6769(2) 0.45873(13) 0.0312(8) Uani 1 1 d .
H30 H 0.6557 0.7077 0.4286 0.045(6) Uiso 1 1 calc R
C31 C 0.7058(2) 0.71212(19) 0.50992(12) 0.0231(6) Uani 1 1 d .
C32 C 0.6391(2) 0.53906(18) 0.59333(12) 0.0206(6) Uani 1 1 d .
C33 C 0.6850(2) 0.46895(18) 0.59779(13) 0.0264(7) Uani 1 1 d .
C34 C 0.6616(2) 0.42174(19) 0.63902(14) 0.0304(7) Uani 1 1 d .
H34 H 0.6934 0.3744 0.6421 0.040(7) Uiso 1 1 calc R
C35 C 0.5933(2) 0.4419(2) 0.67580(14) 0.0308(7) Uani 1 1 d .
C36 C 0.5475(2) 0.51074(19) 0.67001(13) 0.0277(7) Uani 1 1 d .
H36 H 0.5002 0.5250 0.6946 0.040(7) Uiso 1 1 calc R
C37 C 0.5681(2) 0.55947(18) 0.62959(12) 0.0227(6) Uani 1 1 d .
C38 C 0.7621(2) 0.4460(2) 0.56004(15) 0.0364(8) Uani 1 1 d .
H381 H 0.8037 0.4110 0.5777 0.057(7) Uiso 1 1 calc R
H382 H 0.8014 0.4958 0.5537 0.057(7) Uiso 1 1 calc R
H383 H 0.7311 0.4164 0.5243 0.057(7) Uiso 1 1 calc R
C39 C 0.5725(3) 0.3915(2) 0.72171(16) 0.0457(10) Uani 1 1 d .
H391 H 0.5877 0.3355 0.7106 0.062(12) Uiso 0.50 1 calc PR
H392 H 0.5038 0.3902 0.7282 0.062(12) Uiso 0.50 1 calc PR
H393 H 0.6125 0.4161 0.7561 0.062(12) Uiso 0.50 1 calc PR
H394 H 0.5483 0.4257 0.7526 0.062(12) Uiso 0.50 1 calc PR
H395 H 0.6322 0.3711 0.7351 0.062(12) Uiso 0.50 1 calc PR
H396 H 0.5235 0.3451 0.7072 0.062(12) Uiso 0.50 1 calc PR
C40 C 0.5164(2) 0.6339(2) 0.62551(14) 0.0313(8) Uani 1 1 d .
H401 H 0.4633 0.6337 0.6497 0.058(7) Uiso 1 1 calc R
H402 H 0.4902 0.6330 0.5868 0.058(7) Uiso 1 1 calc R
H403 H 0.5621 0.6835 0.6374 0.058(7) Uiso 1 1 calc R
C41 C 0.7472(2) 0.79924(19) 0.51224(12) 0.0226(6) Uani 1 1 d .
C42 C 0.8344(2) 0.81982(19) 0.48909(12) 0.0241(7) Uani 1 1 d .
C43 C 0.8677(2) 0.9017(2) 0.48992(13) 0.0291(7) Uani 1 1 d .
H43 H 0.9270 0.9154 0.4747 0.034(7) Uiso 1 1 calc R
C44 C 0.8173(2) 0.9643(2) 0.51222(13) 0.0299(7) Uani 1 1 d .
C45 C 0.7294(2) 0.9429(2) 0.53256(13) 0.0297(7) Uani 1 1 d .
H45 H 0.6933 0.9851 0.5472 0.034(7) Uiso 1 1 calc R
C46 C 0.6923(2) 0.8617(2) 0.53221(12) 0.0251(7) Uani 1 1 d .
C47 C 0.8898(2) 0.7538(2) 0.46227(13) 0.0291(7) Uani 1 1 d .
H471 H 0.8540 0.7271 0.4270 0.044(6) Uiso 1 1 calc R
H472 H 0.8975 0.7131 0.4874 0.044(6) Uiso 1 1 calc R
H473 H 0.9539 0.7783 0.4550 0.044(6) Uiso 1 1 calc R
C48 C 0.8567(3) 1.0527(2) 0.51413(16) 0.0419(9) Uani 1 1 d .
H481 H 0.8029 1.0860 0.5124 0.060(7) Uiso 1 1 calc R
H482 H 0.8947 1.0582 0.4823 0.060(7) Uiso 1 1 calc R
H483 H 0.8984 1.0714 0.5489 0.060(7) Uiso 1 1 calc R
C49 C 0.5943(2) 0.8419(2) 0.55237(14) 0.0326(8) Uani 1 1 d .
H491 H 0.5635 0.8922 0.5599 0.061(7) Uiso 1 1 calc R
H492 H 0.6019 0.8175 0.5867 0.061(7) Uiso 1 1 calc R
H493 H 0.5535 0.8030 0.5237 0.061(7) Uiso 1 1 calc R
Si3 Si 0.72368(5) 0.72929(5) 0.83859(3) 0.01524(16) Uani 1 1 d .
S31 S 0.66848(5) 0.61638(4) 0.78940(3) 0.01898(15) Uani 1 1 d .
S32 S 0.83414(5) 0.70455(4) 0.89652(3) 0.01851(15) Uani 1 1 d .
O3 O 0.77202(13) 0.78802(11) 0.79817(8) 0.0153(4) Uani 1 1 d .
C51 C 0.62737(19) 0.78077(17) 0.87799(12) 0.0177(6) Uani 1 1 d .
C52 C 0.60332(19) 0.85936(17) 0.86904(12) 0.0184(6) Uani 1 1 d .
C53 C 0.5386(2) 0.89899(17) 0.90157(12) 0.0220(6) Uani 1 1 d .
H53 H 0.5240 0.9517 0.8951 0.030(5) Uiso 1 1 calc R
C54 C 0.4958(2) 0.86339(18) 0.94266(13) 0.0238(7) Uani 1 1 d .
H54 H 0.4527 0.8914 0.9647 0.030(5) Uiso 1 1 calc R
C55 C 0.5162(2) 0.78624(18) 0.95144(12) 0.0213(6) Uani 1 1 d .
H55 H 0.4863 0.7609 0.9795 0.030(5) Uiso 1 1 calc R
C56 C 0.58008(19) 0.74512(17) 0.91978(12) 0.0177(6) Uani 1 1 d .
C57 C 0.6404(2) 0.90703(16) 0.82567(12) 0.0179(6) Uani 1 1 d .
C58 C 0.7192(2) 0.96856(16) 0.83925(12) 0.0196(6) Uani 1 1 d .
C59 C 0.7466(2) 1.01671(17) 0.79943(13) 0.0234(7) Uani 1 1 d .
H59 H 0.8003 1.0580 0.8086 0.037(7) Uiso 1 1 calc R
C60 C 0.6972(2) 1.00603(18) 0.74630(13) 0.0253(7) Uani 1 1 d .
C61 C 0.6197(2) 0.94479(18) 0.73364(13) 0.0242(7) Uani 1 1 d .
H61 H 0.5853 0.9368 0.6976 0.037(7) Uiso 1 1 calc R
C62 C 0.5909(2) 0.89488(17) 0.77211(13) 0.0216(6) Uani 1 1 d .
C63 C 0.7767(2) 0.98042(19) 0.89581(13) 0.0280(7) Uani 1 1 d .
H631 H 0.8343 1.0199 0.8960 0.089(9) Uiso 1 1 calc R
H632 H 0.7968 0.9279 0.9034 0.089(9) Uiso 1 1 calc R
H633 H 0.7363 1.0011 0.9246 0.089(9) Uiso 1 1 calc R
C64 C 0.7293(3) 1.0579(2) 0.70308(15) 0.0385(9) Uani 1 1 d .
H641 H 0.7206 1.0243 0.6662 0.067(8) Uiso 1 1 calc R
H642 H 0.7978 1.0794 0.7121 0.067(8) Uiso 1 1 calc R
H643 H 0.6901 1.1035 0.7029 0.067(8) Uiso 1 1 calc R
C65 C 0.5104(2) 0.82529(18) 0.75560(13) 0.0275(7) Uani 1 1 d .
H651 H 0.4830 0.8264 0.7174 0.042(6) Uiso 1 1 calc R
H652 H 0.4596 0.8313 0.7811 0.042(6) Uiso 1 1 calc R
H653 H 0.5363 0.7731 0.7576 0.042(6) Uiso 1 1 calc R
C66 C 0.5934(2) 0.66122(17) 0.93394(12) 0.0182(6) Uani 1 1 d .
C67 C 0.5368(2) 0.59106(17) 0.90385(12) 0.0206(6) Uani 1 1 d .
C68 C 0.5482(2) 0.51466(18) 0.91985(13) 0.0252(7) Uani 1 1 d .
H68 H 0.5115 0.4672 0.8990 0.029(6) Uiso 1 1 calc R
C69 C 0.6109(2) 0.50567(19) 0.96499(14) 0.0266(7) Uani 1 1 d .
C70 C 0.6630(2) 0.57599(18) 0.99546(13) 0.0252(7) Uani 1 1 d .
H70 H 0.7056 0.5711 1.0270 0.029(6) Uiso 1 1 calc R
C71 C 0.6544(2) 0.65350(18) 0.98105(12) 0.0223(6) Uani 1 1 d .
C72 C 0.4613(2) 0.59632(19) 0.85710(13) 0.0272(7) Uani 1 1 d .
H721 H 0.3981 0.5995 0.8719 0.052(7) Uiso 1 1 calc R
H722 H 0.4577 0.5475 0.8289 0.052(7) Uiso 1 1 calc R
H723 H 0.4790 0.6453 0.8401 0.052(7) Uiso 1 1 calc R
C73 C 0.6232(3) 0.42235(19) 0.98030(15) 0.0357(8) Uani 1 1 d .
H731 H 0.5602 0.3886 0.9752 0.060(7) Uiso 1 1 calc R
H732 H 0.6496 0.4281 1.0194 0.060(7) Uiso 1 1 calc R
H733 H 0.6679 0.3961 0.9563 0.060(7) Uiso 1 1 calc R
C74 C 0.7105(2) 0.72765(19) 1.01706(13) 0.0283(7) Uani 1 1 d .
H741 H 0.6663 0.7570 1.0397 0.056(7) Uiso 1 1 calc R
H742 H 0.7409 0.7640 0.9932 0.056(7) Uiso 1 1 calc R
H743 H 0.7609 0.7101 1.0416 0.056(7) Uiso 1 1 calc R
Si4 Si 1.07504(5) 0.86533(4) 0.81069(3) 0.01432(16) Uani 1 1 d .
S41 S 1.13414(5) 0.83049(4) 0.73448(3) 0.01834(15) Uani 1 1 d .
S42 S 0.96260(5) 0.93600(4) 0.79184(3) 0.01896(15) Uani 1 1 d .
O4 O 1.02790(13) 0.78327(11) 0.83150(8) 0.0153(4) Uani 1 1 d .
C76 C 1.16883(18) 0.92694(16) 0.86715(11) 0.0147(6) Uani 1 1 d .
C77 C 1.19109(19) 0.89991(16) 0.91873(11) 0.0169(6) Uani 1 1 d .
C78 C 1.2570(2) 0.94717(18) 0.96007(12) 0.0232(6) Uani 1 1 d .
H78 H 1.2707 0.9272 0.9942 0.032(5) Uiso 1 1 calc R
C79 C 1.3024(2) 1.02160(19) 0.95258(12) 0.0265(7) Uani 1 1 d .
H79 H 1.3462 1.0534 0.9813 0.032(5) Uiso 1 1 calc R
C80 C 1.2833(2) 1.04944(18) 0.90275(13) 0.0247(7) Uani 1 1 d .
H80 H 1.3149 1.1007 0.8970 0.032(5) Uiso 1 1 calc R
C81 C 1.21836(19) 1.00385(16) 0.86055(12) 0.0179(6) Uani 1 1 d .
C82 C 1.1501(2) 0.82061(17) 0.93516(11) 0.0188(6) Uani 1 1 d .
C83 C 1.0736(2) 0.81844(18) 0.96942(12) 0.0225(6) Uani 1 1 d .
C84 C 1.0424(3) 0.7446(2) 0.98751(13) 0.0325(8) Uani 1 1 d .
H84 H 0.9900 0.7427 1.0102 0.042(7) Uiso 1 1 calc R
C85 C 1.0855(3) 0.6740(2) 0.97334(14) 0.0371(9) Uani 1 1 d .
C86 C 1.1608(3) 0.67807(19) 0.93991(14) 0.0344(8) Uani 1 1 d .
H86 H 1.1915 0.6303 0.9302 0.042(7) Uiso 1 1 calc R
C87 C 1.1935(2) 0.74926(18) 0.91988(13) 0.0258(7) Uani 1 1 d .
C88 C 1.0228(2) 0.8933(2) 0.98432(14) 0.0309(7) Uani 1 1 d .
H881 H 0.9628 0.8777 1.0007 0.064(8) Uiso 1 1 calc R
H882 H 1.0075 0.9174 0.9506 0.064(8) Uiso 1 1 calc R
H883 H 1.0653 0.9335 1.0113 0.064(8) Uiso 1 1 calc R
C89 C 1.0484(4) 0.5939(2) 0.99134(16) 0.0595(13) Uani 1 1 d .
H891 H 1.0487 0.5491 0.9605 0.071(8) Uiso 1 1 calc R
H892 H 0.9822 0.5963 1.0018 0.071(8) Uiso 1 1 calc R
H893 H 1.0904 0.5842 1.0234 0.071(8) Uiso 1 1 calc R
C90 C 1.2705(2) 0.7487(2) 0.87951(15) 0.0357(8) Uani 1 1 d .
H901 H 1.2882 0.6931 0.8709 0.084(9) Uiso 1 1 calc R
H902 H 1.3279 0.7858 0.8963 0.084(9) Uiso 1 1 calc R
H903 H 1.2454 0.7669 0.8451 0.084(9) Uiso 1 1 calc R
C91 C 1.2055(2) 1.04156(16) 0.80823(12) 0.0181(6) Uani 1 1 d .
C92 C 1.1403(2) 1.09980(17) 0.80451(13) 0.0213(6) Uani 1 1 d .
C93 C 1.1307(2) 1.13528(17) 0.75608(14) 0.0279(7) Uani 1 1 d .
H93 H 1.0854 1.1738 0.7532 0.031(6) Uiso 1 1 calc R
C94 C 1.1854(2) 1.11581(18) 0.71186(13) 0.0290(7) Uani 1 1 d .
C95 C 1.2527(2) 1.06063(18) 0.71745(13) 0.0262(7) Uani 1 1 d .
H95 H 1.2914 1.0474 0.6877 0.031(6) Uiso 1 1 calc R
C96 C 1.2650(2) 1.02414(17) 0.76533(12) 0.0205(6) Uani 1 1 d .
C97 C 1.0830(2) 1.12559(19) 0.85263(14) 0.0303(7) Uani 1 1 d .
H971 H 1.1244 1.1645 0.8809 0.043(6) Uiso 1 1 calc R
H972 H 1.0596 1.0774 0.8690 0.043(6) Uiso 1 1 calc R
H973 H 1.0275 1.1516 0.8392 0.043(6) Uiso 1 1 calc R
C98 C 1.1720(3) 1.1507(2) 0.65835(15) 0.0400(9) Uani 1 1 d .
H981 H 1.2305 1.1473 0.6386 0.040(9) Uiso 0.50 1 calc PR
H982 H 1.1603 1.2082 0.6667 0.040(9) Uiso 0.50 1 calc PR
H983 H 1.1163 1.1195 0.6348 0.040(9) Uiso 0.50 1 calc PR
H984 H 1.1076 1.1693 0.6548 0.040(9) Uiso 0.50 1 calc PR
H985 H 1.1778 1.1085 0.6267 0.040(9) Uiso 0.50 1 calc PR
H986 H 1.2218 1.1972 0.6586 0.040(9) Uiso 0.50 1 calc PR
C99 C 1.3418(2) 0.96730(19) 0.77026(14) 0.0288(7) Uani 1 1 d .
H991 H 1.3695 0.9566 0.7345 0.073(8) Uiso 1 1 calc R
H992 H 1.3127 0.9156 0.7802 0.073(8) Uiso 1 1 calc R
H993 H 1.3931 0.9928 0.7992 0.073(8) Uiso 1 1 calc R
Li1 Li 0.9066(3) 0.6142(3) 0.6697(2) 0.0220(11) Uani 1 1 d .
Li2 Li 0.7394(4) 0.7192(3) 0.7285(2) 0.0232(11) Uani 1 1 d .
Li3 Li 0.8992(3) 0.8080(3) 0.8340(2) 0.0227(11) Uani 1 1 d .
Li4 Li 1.0634(4) 0.7029(3) 0.7762(2) 0.0230(11) Uani 1 1 d .
Li5 Li 1.0815(3) 0.6984(3) 0.6661(2) 0.0224(11) Uani 1 1 d .
Li6 Li 0.7315(3) 0.5573(3) 0.6979(2) 0.0227(11) Uani 1 1 d .
Li7 Li 0.7886(4) 0.8790(3) 0.7630(2) 0.0216(10) Uani 1 1 d .
Li8 Li 1.0112(4) 0.7093(3) 0.8810(2) 0.0218(10) Uani 1 1 d .
Li9 Li 0.8471(4) 0.5790(3) 0.8167(2) 0.0249(11) Uani 1 1 d .
Li10 Li 0.9585(4) 0.8450(3) 0.6882(2) 0.0257(11) Uani 1 1 d .
Li11 Li 0.9196(4) 0.4362(3) 0.8079(2) 0.0310(12) Uani 1 1 d .
Li12 Li 0.8697(4) 0.8682(4) 0.5906(2) 0.0377(14) Uani 1 1 d .
Li13 Li 0.7117(4) 0.5774(3) 0.8892(2) 0.0298(12) Uani 1 1 d .
Li14 Li 1.0874(4) 0.9766(3) 0.7258(2) 0.0282(12) Uani 1 1 d .
Cl1 Cl 0.79785(6) 0.46368(5) 0.86775(4) 0.03202(19) Uani 1 1 d .
Cl2 Cl 0.99805(6) 0.96196(5) 0.63668(3) 0.03442(19) Uani 1 1 d .
C101 C 0.3411(4) 0.8080(3) 0.4258(3) 0.100(2) Uani 1 1 d .
H101 H 0.3493 0.8223 0.4665 0.19(2) Uiso 1 1 calc R
H102 H 0.3143 0.7504 0.4157 0.19(2) Uiso 1 1 calc R
H103 H 0.2967 0.8427 0.4101 0.19(2) Uiso 1 1 calc R
C102 C 0.4371(4) 0.8213(3) 0.4031(2) 0.0650(13) Uani 1 1 d .
H104 H 0.4289 0.8049 0.3621 0.086(7) Uiso 1 1 calc R
H105 H 0.4817 0.7860 0.4190 0.086(7) Uiso 1 1 calc R
C103 C 0.4819(3) 0.9100(3) 0.41660(17) 0.0508(10) Uani 1 1 d .
H106 H 0.4383 0.9447 0.3994 0.086(7) Uiso 1 1 calc R
H107 H 0.4868 0.9268 0.4575 0.086(7) Uiso 1 1 calc R
C104 C 0.5783(3) 0.9248(3) 0.39714(19) 0.0679(14) Uani 1 1 d .
H108 H 0.5742 0.9056 0.3565 0.086(7) Uiso 1 1 calc R
H109 H 0.6230 0.8924 0.4159 0.086(7) Uiso 1 1 calc R
C105 C 0.6200(3) 1.0155(3) 0.40868(18) 0.0624(13) Uani 1 1 d .
H110 H 0.5804 1.0469 0.3865 0.088(10) Uiso 1 1 calc R
H111 H 0.6868 1.0213 0.3985 0.088(10) Uiso 1 1 calc R
H112 H 0.6193 1.0361 0.4484 0.088(10) Uiso 1 1 calc R
C201 C 0.6285(3) 0.1699(3) 0.92673(19) 0.0642(13) Uani 1 1 d .
H201 H 0.5839 0.1283 0.9397 0.103(11) Uiso 1 1 calc R
H202 H 0.6577 0.2099 0.9587 0.103(11) Uiso 1 1 calc R
H203 H 0.6795 0.1435 0.9083 0.103(11) Uiso 1 1 calc R
C202 C 0.5721(3) 0.2138(3) 0.88517(19) 0.0596(12) Uani 1 1 d .
H204 H 0.5199 0.2397 0.9038 0.133(10) Uiso 1 1 calc R
H205 H 0.6165 0.2576 0.8736 0.133(10) Uiso 1 1 calc R
C203 C 0.5291(4) 0.1563(3) 0.8351(2) 0.0723(14) Uani 1 1 d .
H206 H 0.4774 0.1180 0.8465 0.133(10) Uiso 1 1 calc R
H207 H 0.5798 0.1235 0.8210 0.133(10) Uiso 1 1 calc R
C204 C 0.4866(4) 0.1957(5) 0.7882(3) 0.121(3) Uani 1 1 d .
H208 H 0.4604 0.1527 0.7567 0.133(10) Uiso 1 1 calc R
H209 H 0.5385 0.2317 0.7750 0.133(10) Uiso 1 1 calc R
C205 C 0.4039(4) 0.2475(4) 0.8067(3) 0.141(4) Uani 1 1 d .
H210 H 0.3519 0.2120 0.8192 0.162(17) Uiso 1 1 calc R
H211 H 0.3780 0.2718 0.7750 0.162(17) Uiso 1 1 calc R
H212 H 0.4299 0.2911 0.8373 0.162(17) Uiso 1 1 calc R

loop_
_atom_site_aniso_label
_atom_site_aniso_U_11
_atom_site_aniso_U_22
_atom_site_aniso_U_33
_atom_site_aniso_U_23
_atom_site_aniso_U_13
_atom_site_aniso_U_12
Si1 0.0167(4) 0.0111(4) 0.0177(4) 0.0006(3) 0.0038(3) 0.0037(3)
S11 0.0172(3) 0.0150(3) 0.0288(4) 0.0035(3) 0.0025(3) 0.0018(3)
S12 0.0270(4) 0.0134(3) 0.0179(4) 0.0010(3) 0.0049(3) 0.0052(3)
O1 0.0173(9) 0.0122(9) 0.0177(10) 0.0001(8) 0.0041(8) 0.0033(7)
C1 0.0196(14) 0.0154(14) 0.0173(14) -0.0021(11) 0.0018(11) 0.0040(11)
C2 0.0210(14) 0.0157(14) 0.0222(15) 0.0000(12) 0.0028(12) 0.0046(11)
C3 0.0255(16) 0.0258(17) 0.0376(19) 0.0034(14) 0.0153(14) 0.0083(13)
C4 0.0263(17) 0.0295(18) 0.052(2) 0.0105(16) 0.0127(16) 0.0166(14)
C5 0.0319(17) 0.0206(16) 0.0347(19) 0.0063(14) 0.0044(14) 0.0122(13)
C6 0.0229(15) 0.0161(14) 0.0198(15) -0.0002(12) 0.0016(12) 0.0049(11)
C7 0.0181(14) 0.0180(14) 0.0233(16) 0.0031(12) 0.0115(12) 0.0069(11)
C8 0.0187(14) 0.0224(15) 0.0331(18) 0.0011(13) 0.0132(13) 0.0038(12)
C9 0.0297(17) 0.0180(15) 0.044(2) 0.0044(14) 0.0240(16) 0.0036(13)
C10 0.0375(19) 0.0320(19) 0.042(2) 0.0175(16) 0.0277(17) 0.0165(15)
C11 0.0365(18) 0.0377(19) 0.0243(17) 0.0085(15) 0.0151(15) 0.0151(15)
C12 0.0289(16) 0.0239(16) 0.0217(16) 0.0023(13) 0.0102(13) 0.0073(13)
C13 0.0219(16) 0.0310(18) 0.038(2) -0.0030(15) 0.0080(14) -0.0013(13)
C14 0.069(3) 0.043(2) 0.062(3) 0.029(2) 0.038(2) 0.020(2)
C15 0.049(2) 0.035(2) 0.0269(19) -0.0006(16) -0.0064(16) 0.0031(17)
C16 0.0235(15) 0.0110(13) 0.0248(16) 0.0014(12) 0.0046(12) 0.0088(11)
C17 0.0299(16) 0.0161(14) 0.0259(16) 0.0040(12) 0.0014(13) 0.0109(12)
C18 0.0399(19) 0.0196(15) 0.0242(17) 0.0052(13) 0.0083(14) 0.0108(14)
C19 0.0387(19) 0.0146(15) 0.039(2) 0.0071(14) 0.0154(16) 0.0106(13)
C20 0.0279(16) 0.0125(14) 0.041(2) 0.0017(14) 0.0083(15) 0.0023(12)
C21 0.0266(16) 0.0121(14) 0.0289(17) -0.0003(12) 0.0041(13) 0.0053(12)
C22 0.0361(18) 0.0328(18) 0.0289(18) 0.0060(15) -0.0017(15) 0.0089(15)
C23 0.049(2) 0.0248(18) 0.049(2) 0.0107(16) 0.0249(19) 0.0044(16)
C24 0.0312(18) 0.0220(16) 0.0326(19) -0.0041(14) 0.0033(14) 0.0028(13)
Si2 0.0171(4) 0.0153(4) 0.0138(4) -0.0006(3) 0.0009(3) 0.0028(3)
S21 0.0171(3) 0.0212(4) 0.0182(4) 0.0032(3) 0.0020(3) 0.0016(3)
S22 0.0293(4) 0.0160(3) 0.0153(4) 0.0005(3) 0.0015(3) 0.0065(3)
O2 0.0170(9) 0.0147(9) 0.0155(10) -0.0003(8) 0.0029(8) 0.0019(8)
C26 0.0152(13) 0.0237(15) 0.0174(15) -0.0020(12) 0.0032(11) 0.0035(11)
C27 0.0178(14) 0.0265(16) 0.0207(16) -0.0054(13) 0.0046(12) 0.0007(12)
C28 0.0235(16) 0.0370(19) 0.0234(17) -0.0099(15) 0.0045(13) -0.0077(14)
C29 0.0260(17) 0.051(2) 0.0192(17) -0.0084(15) -0.0009(14) -0.0060(15)
C30 0.0293(17) 0.046(2) 0.0172(16) 0.0035(15) -0.0006(13) 0.0003(15)
C31 0.0192(14) 0.0315(17) 0.0182(15) 0.0001(13) 0.0035(12) 0.0047(13)
C32 0.0167(14) 0.0226(15) 0.0184(15) -0.0052(12) -0.0003(12) -0.0046(12)
C33 0.0233(16) 0.0223(16) 0.0286(17) -0.0069(13) 0.0029(13) -0.0059(12)
C34 0.0309(17) 0.0185(16) 0.037(2) -0.0036(14) -0.0042(15) -0.0029(13)
C35 0.0288(17) 0.0305(18) 0.0270(18) -0.0016(14) -0.0025(14) -0.0126(14)
C36 0.0213(15) 0.0352(18) 0.0205(16) -0.0079(14) 0.0012(13) -0.0083(13)
C37 0.0164(14) 0.0276(16) 0.0192(15) -0.0066(13) -0.0004(12) -0.0042(12)
C38 0.0364(19) 0.0312(19) 0.040(2) -0.0075(16) 0.0095(16) 0.0083(15)
C39 0.046(2) 0.044(2) 0.045(2) 0.0130(19) 0.0030(18) -0.0116(18)
C40 0.0231(16) 0.0397(19) 0.0309(19) -0.0014(15) 0.0083(14) 0.0079(14)
C41 0.0243(15) 0.0312(17) 0.0122(14) 0.0048(12) -0.0025(12) 0.0042(13)
C42 0.0243(15) 0.0335(17) 0.0144(15) 0.0037(13) 0.0003(12) 0.0045(13)
C43 0.0285(17) 0.0376(19) 0.0227(17) 0.0096(14) 0.0022(14) 0.0038(14)
C44 0.0380(18) 0.0314(18) 0.0220(17) 0.0089(14) 0.0023(14) 0.0052(15)
C45 0.0336(18) 0.0318(18) 0.0266(18) 0.0087(14) 0.0012(14) 0.0125(15)
C46 0.0242(15) 0.0353(18) 0.0174(15) 0.0085(13) -0.0014(12) 0.0073(13)
C47 0.0314(17) 0.0343(18) 0.0228(17) 0.0044(14) 0.0072(14) 0.0053(14)
C48 0.048(2) 0.036(2) 0.045(2) 0.0144(18) 0.0073(18) 0.0060(17)
C49 0.0281(17) 0.040(2) 0.0328(19) 0.0106(16) 0.0037(15) 0.0116(15)
Si3 0.0169(4) 0.0139(4) 0.0154(4) 0.0003(3) 0.0044(3) 0.0042(3)
S31 0.0227(4) 0.0145(3) 0.0189(4) -0.0017(3) 0.0058(3) 0.0012(3)
S32 0.0193(3) 0.0193(4) 0.0181(4) 0.0039(3) 0.0038(3) 0.0049(3)
O3 0.0164(9) 0.0133(9) 0.0164(10) 0.0001(8) 0.0032(8) 0.0044(7)
C51 0.0171(14) 0.0175(14) 0.0169(14) -0.0021(11) 0.0014(11) 0.0017(11)
C52 0.0180(14) 0.0171(14) 0.0193(15) -0.0014(12) 0.0026(12) 0.0036(11)
C53 0.0228(15) 0.0167(14) 0.0272(17) 0.0001(13) 0.0044(13) 0.0082(12)
C54 0.0211(15) 0.0237(16) 0.0258(17) -0.0047(13) 0.0047(13) 0.0086(12)
C55 0.0202(14) 0.0246(16) 0.0190(15) -0.0002(12) 0.0054(12) 0.0036(12)
C56 0.0154(13) 0.0180(14) 0.0186(15) -0.0008(12) 0.0019(11) 0.0018(11)
C57 0.0212(14) 0.0132(13) 0.0206(15) 0.0005(11) 0.0051(12) 0.0083(11)
C58 0.0238(15) 0.0136(14) 0.0211(15) -0.0039(12) 0.0052(12) 0.0071(11)
C59 0.0269(16) 0.0148(14) 0.0297(17) 0.0013(13) 0.0082(13) 0.0063(12)
C60 0.0347(17) 0.0165(15) 0.0278(17) 0.0040(13) 0.0096(14) 0.0123(13)
C61 0.0284(16) 0.0233(16) 0.0224(16) 0.0034(13) 0.0006(13) 0.0121(13)
C62 0.0224(15) 0.0175(14) 0.0249(16) -0.0021(12) 0.0021(12) 0.0102(12)
C63 0.0342(18) 0.0246(16) 0.0221(17) -0.0042(13) -0.0009(14) 0.0026(14)
C64 0.054(2) 0.0303(19) 0.035(2) 0.0135(16) 0.0095(17) 0.0092(17)
C65 0.0279(16) 0.0249(16) 0.0286(18) 0.0000(14) -0.0032(14) 0.0075(13)
C66 0.0198(14) 0.0178(14) 0.0175(15) -0.0002(12) 0.0093(12) 0.0021(11)
C67 0.0186(14) 0.0217(15) 0.0226(16) 0.0015(12) 0.0108(12) 0.0037(12)
C68 0.0239(15) 0.0189(15) 0.0330(18) 0.0005(13) 0.0128(14) 0.0001(12)
C69 0.0277(16) 0.0252(16) 0.0317(18) 0.0094(14) 0.0161(14) 0.0080(13)
C70 0.0304(17) 0.0263(16) 0.0214(16) 0.0054(13) 0.0096(13) 0.0067(13)
C71 0.0239(15) 0.0241(16) 0.0201(15) 0.0026(13) 0.0085(12) 0.0049(12)
C72 0.0239(16) 0.0245(16) 0.0316(18) -0.0025(14) 0.0046(14) 0.0024(13)
C73 0.043(2) 0.0262(18) 0.044(2) 0.0139(16) 0.0164(17) 0.0086(15)
C74 0.0324(17) 0.0294(17) 0.0209(16) -0.0023(14) 0.0012(14) 0.0025(14)
Si4 0.0160(4) 0.0114(4) 0.0148(4) 0.0002(3) -0.0001(3) 0.0018(3)
S41 0.0230(4) 0.0145(3) 0.0167(4) -0.0003(3) 0.0038(3) 0.0005(3)
S42 0.0171(3) 0.0154(3) 0.0248(4) 0.0044(3) 0.0000(3) 0.0036(3)
O4 0.0173(9) 0.0123(9) 0.0161(10) 0.0020(8) 0.0011(8) 0.0018(7)
C76 0.0143(13) 0.0124(13) 0.0174(14) -0.0011(11) 0.0018(11) 0.0050(10)
C77 0.0197(14) 0.0143(13) 0.0161(14) -0.0027(11) 0.0012(11) 0.0060(11)
C78 0.0294(16) 0.0234(16) 0.0151(15) -0.0004(12) -0.0020(12) 0.0025(13)
C79 0.0307(17) 0.0268(17) 0.0170(15) -0.0044(13) -0.0058(13) -0.0034(13)
C80 0.0262(16) 0.0179(15) 0.0261(17) -0.0030(13) -0.0016(13) -0.0035(12)
C81 0.0189(14) 0.0147(14) 0.0190(15) -0.0023(11) 0.0007(12) 0.0041(11)
C82 0.0250(15) 0.0167(14) 0.0134(14) 0.0005(11) -0.0039(12) 0.0033(12)
C83 0.0287(16) 0.0215(15) 0.0156(15) 0.0026(12) -0.0047(12) -0.0003(12)
C84 0.048(2) 0.0332(19) 0.0131(15) 0.0058(14) -0.0037(14) -0.0094(16)
C85 0.066(2) 0.0217(17) 0.0201(17) 0.0058(14) -0.0141(17) -0.0027(16)
C86 0.055(2) 0.0165(16) 0.0272(18) -0.0017(14) -0.0206(17) 0.0097(15)
C87 0.0294(16) 0.0232(16) 0.0227(16) 0.0004(13) -0.0102(13) 0.0067(13)
C88 0.0331(18) 0.0319(18) 0.0272(18) -0.0015(15) 0.0073(14) 0.0056(14)
C89 0.113(4) 0.027(2) 0.033(2) 0.0114(17) -0.010(2) -0.011(2)
C90 0.0277(17) 0.0341(19) 0.042(2) -0.0126(16) -0.0010(16) 0.0143(15)
C91 0.0194(14) 0.0112(13) 0.0213(15) -0.0010(11) -0.0015(12) -0.0023(11)
C92 0.0246(15) 0.0124(14) 0.0250(16) -0.0025(12) 0.0023(13) 0.0004(11)
C93 0.0353(18) 0.0124(14) 0.0356(19) 0.0043(13) -0.0014(15) 0.0034(13)
C94 0.0424(19) 0.0199(16) 0.0220(17) 0.0037(13) -0.0040(14) -0.0046(14)
C95 0.0332(17) 0.0218(16) 0.0227(16) 0.0015(13) 0.0077(14) -0.0025(13)
C96 0.0218(15) 0.0152(14) 0.0223(16) -0.0004(12) 0.0023(12) -0.0031(11)
C97 0.0354(18) 0.0201(16) 0.0350(19) -0.0035(14) 0.0061(15) 0.0094(14)
C98 0.063(3) 0.0256(18) 0.032(2) 0.0094(15) 0.0009(18) 0.0023(17)
C99 0.0260(16) 0.0267(17) 0.0342(19) 0.0029(14) 0.0072(14) 0.0040(13)
Li1 0.016(2) 0.022(3) 0.029(3) 0.006(2) 0.004(2) 0.0016(19)
Li2 0.029(3) 0.019(2) 0.021(3) -0.001(2) 0.004(2) 0.006(2)
Li3 0.016(2) 0.022(3) 0.030(3) 0.005(2) 0.000(2) 0.002(2)
Li4 0.027(3) 0.017(2) 0.025(3) -0.001(2) 0.005(2) 0.001(2)
Li5 0.022(2) 0.023(3) 0.022(3) 0.003(2) 0.003(2) -0.001(2)
Li6 0.022(2) 0.017(2) 0.027(3) 0.000(2) -0.001(2) 0.000(2)
Li7 0.026(3) 0.021(2) 0.019(3) 0.004(2) 0.006(2) 0.004(2)
Li8 0.027(3) 0.017(2) 0.022(3) 0.002(2) 0.005(2) 0.005(2)
Li9 0.030(3) 0.019(3) 0.028(3) 0.007(2) 0.006(2) 0.006(2)
Li10 0.030(3) 0.022(3) 0.025(3) 0.003(2) 0.000(2) 0.002(2)
Li11 0.037(3) 0.025(3) 0.036(3) 0.007(2) 0.017(3) 0.013(2)
Li12 0.044(3) 0.038(3) 0.026(3) 0.006(3) -0.006(3) -0.012(3)
Li13 0.031(3) 0.026(3) 0.037(3) 0.009(2) 0.014(2) 0.008(2)
Li14 0.037(3) 0.024(3) 0.021(3) 0.002(2) -0.004(2) -0.002(2)
Cl1 0.0385(4) 0.0239(4) 0.0398(5) 0.0104(3) 0.0203(4) 0.0120(3)
Cl2 0.0426(5) 0.0307(4) 0.0272(4) 0.0087(3) -0.0064(4) -0.0072(4)
C101 0.124(5) 0.056(3) 0.115(5) -0.016(3) 0.075(4) -0.021(3)
C102 0.091(4) 0.050(3) 0.054(3) 0.005(2) 0.014(3) 0.005(2)
C103 0.055(3) 0.057(3) 0.040(2) 0.002(2) 0.009(2) 0.009(2)
C104 0.062(3) 0.089(4) 0.046(3) -0.016(3) 0.011(2) 0.007(3)
C105 0.057(3) 0.076(3) 0.046(3) -0.015(2) 0.012(2) -0.001(2)
C201 0.066(3) 0.083(3) 0.058(3) 0.028(3) 0.031(2) 0.036(3)
C202 0.072(3) 0.052(3) 0.055(3) 0.007(2) 0.006(2) 0.014(2)
C203 0.077(3) 0.084(4) 0.050(3) 0.005(3) 0.007(3) -0.015(3)
C204 0.065(4) 0.168(7) 0.132(6) 0.094(5) -0.035(4) -0.044(4)
C205 0.074(4) 0.151(7) 0.208(8) 0.132(6) -0.060(5) -0.030(4)

loop_
_atom_type_symbol
_atom_type_description
_atom_type_scat_dispersion_real
_atom_type_scat_dispersion_imag
_atom_type_scat_source
C C 0.0033 0.0016 'International Tables Vol C Tables 4.2.6.8 and 6.1.1.4'
H H 0.0000 0.0000 'International Tables Vol C Tables 4.2.6.8 and 6.1.1.4'
Cl Cl 0.1484 0.1585 'International Tables Vol C Tables 4.2.6.8 and 6.1.1.4'
Li Li -0.0003 0.0001 'International Tables Vol C Tables 4.2.6.8 and 6.1.1.4'
O O 0.0106 0.0060 'International Tables Vol C Tables 4.2.6.8 and 6.1.1.4'
S S 0.1246 0.1234 'International Tables Vol C Tables 4.2.6.8 and 6.1.1.4'
Si Si 0.0817 0.0704 'International Tables Vol C Tables 4.2.6.8 and 6.1.1.4'

loop_
_geom_angle_atom_site_label_1
_geom_angle_atom_site_label_2
_geom_angle_atom_site_label_3
_geom_angle
O1 Si1 C1 111.31(11)
O1 Si1 S12 108.58(8)
C1 Si1 S12 108.60(9)
O1 Si1 S11 108.03(8)
C1 Si1 S11 113.59(9)
S12 Si1 S11 106.53(5)
Si1 S11 Li6 124.58(12)
Si1 S11 Li11 77.98(13)
Li6 S11 Li11 122.29(17)
Si1 S11 Li1 69.01(11)
Li6 S11 Li1 63.87(15)
Li11 S11 Li1 138.40(17)
Si1 S11 Li9 81.08(11)
Li6 S11 Li9 72.03(15)
Li11 S11 Li9 59.25(15)
Li1 S11 Li9 90.46(15)
Si1 S12 Li8 126.68(12)
Si1 S12 Li11 76.54(13)
Li8 S12 Li11 128.98(16)
Si1 S12 Li4 68.45(11)
Li8 S12 Li4 62.87(16)
Li11 S12 Li4 136.68(17)
Si1 S12 Li9 86.16(12)
Li8 S12 Li9 74.58(16)
Li11 S12 Li9 61.30(16)
Li4 S12 Li9 91.02(15)
Si1 O1 Li5 156.54(19)
Si1 O1 Li4 99.95(18)
Li5 O1 Li4 91.9(2)
Si1 O1 Li1 99.24(18)
Li5 O1 Li1 91.5(2)
Li4 O1 Li1 121.6(2)
C2 C1 C6 116.0(2)
C2 C1 Si1 122.0(2)
C6 C1 Si1 121.7(2)
C3 C2 C1 121.0(3)
C3 C2 C7 113.9(3)
C1 C2 C7 125.1(2)
C4 C3 C2 122.0(3)
C4 C3 H3 119.0
C2 C3 H3 119.0
C3 C4 C5 118.4(3)
C3 C4 H4 120.8
C5 C4 H4 120.8
C4 C5 C6 121.3(3)
C4 C5 H5 119.4
C6 C5 H5 119.4
C5 C6 C1 121.3(3)
C5 C6 C16 115.2(3)
C1 C6 C16 123.5(2)
C12 C7 C8 120.0(3)
C12 C7 C2 119.9(3)
C8 C7 C2 119.9(3)
C9 C8 C7 118.7(3)
C9 C8 C13 120.6(3)
C7 C8 C13 120.6(3)
C10 C9 C8 122.1(3)
C10 C9 H9 119.0
C8 C9 H9 119.0
C9 C10 C11 118.1(3)
C9 C10 C14 121.4(3)
C11 C10 C14 120.5(4)
C12 C11 C10 121.8(3)
C12 C11 H11 119.1
C10 C11 H11 119.1
C11 C12 C7 119.3(3)
C11 C12 C15 120.1(3)
C7 C12 C15 120.6(3)
C8 C13 H131 109.5
C8 C13 H132 109.5
H131 C13 H132 109.5
C8 C13 H133 109.5
H131 C13 H133 109.5
H132 C13 H133 109.5
C10 C14 H141 109.5
C10 C14 H142 109.5
H141 C14 H142 109.5
C10 C14 H143 109.5
H141 C14 H143 109.5
H142 C14 H143 109.5
C10 C14 H144 109.5
H141 C14 H144 141.1
H142 C14 H144 56.3
H143 C14 H144 56.3
C10 C14 H145 109.5
H141 C14 H145 56.3
H142 C14 H145 141.1
H143 C14 H145 56.3
H144 C14 H145 109.5
C10 C14 H146 109.5
H141 C14 H146 56.3
H142 C14 H146 56.3
H143 C14 H146 141.1
H144 C14 H146 109.5
H145 C14 H146 109.5
C12 C15 H151 109.5
C12 C15 H152 109.5
H151 C15 H152 109.5
C12 C15 H153 109.5
H151 C15 H153 109.5
H152 C15 H153 109.5
C21 C16 C17 119.1(3)
C21 C16 C6 120.5(3)
C17 C16 C6 120.1(3)
C18 C17 C16 119.3(3)
C18 C17 C22 119.7(3)
C16 C17 C22 121.0(3)
C17 C18 C19 122.1(3)
C17 C18 H18 119.0
C19 C18 H18 119.0
C20 C19 C18 118.1(3)
C20 C19 C23 121.2(3)
C18 C19 C23 120.6(3)
C19 C20 C21 121.6(3)
C19 C20 H20 119.2
C21 C20 H20 119.2
C20 C21 C16 119.5(3)
C20 C21 C24 119.2(3)
C16 C21 C24 121.3(3)
C17 C22 H221 109.5
C17 C22 H222 109.5
H221 C22 H222 109.5
C17 C22 H223 109.5
H221 C22 H223 109.5
H222 C22 H223 109.5
C19 C23 H231 109.5
C19 C23 H232 109.5
H231 C23 H232 109.5
C19 C23 H233 109.5
H231 C23 H233 109.5
H232 C23 H233 109.5
C21 C24 H241 109.5
C21 C24 H242 109.5
H241 C24 H242 109.5
C21 C24 H243 109.5
H241 C24 H243 109.5
H242 C24 H243 109.5
C21 C24 H244 109.5
H241 C24 H244 141.1
H242 C24 H244 56.3
H243 C24 H244 56.3
C21 C24 H245 109.5
H241 C24 H245 56.3
H242 C24 H245 141.1
H243 C24 H245 56.3
H244 C24 H245 109.5
C21 C24 H246 109.5
H241 C24 H246 56.3
H242 C24 H246 56.3
H243 C24 H246 141.1
H244 C24 H246 109.5
H245 C24 H246 109.5
O2 Si2 C26 111.45(12)
O2 Si2 S21 108.79(8)
C26 Si2 S21 108.38(9)
O2 Si2 S22 107.48(8)
C26 Si2 S22 113.62(9)
S21 Si2 S22 106.94(5)
Si2 S21 Li5 124.98(12)
Si2 S21 Li1 68.00(11)
Li5 S21 Li1 63.13(15)
Si2 S21 Li10 83.95(12)
Li5 S21 Li10 74.37(16)
Li1 S21 Li10 92.12(16)
Si2 S21 Li12 74.90(13)
Li5 S21 Li12 128.51(16)
Li1 S21 Li12 135.76(17)
Li10 S21 Li12 60.12(16)
Si2 S22 Li7 125.89(12)
Si2 S22 Li12 79.79(15)
Li7 S22 Li12 124.63(17)
Si2 S22 Li2 69.33(11)
Li7 S22 Li2 63.66(16)
Li12 S22 Li2 141.43(18)
Si2 S22 Li10 81.62(11)
Li7 S22 Li10 74.00(16)
Li12 S22 Li10 61.52(17)
Li2 S22 Li10 90.83(16)
Si2 O2 Li6 156.06(19)
Si2 O2 Li1 99.00(18)
Li6 O2 Li1 92.5(2)
Si2 O2 Li2 99.63(18)
Li6 O2 Li2 91.1(2)
Li1 O2 Li2 123.9(2)
C27 C26 C31 116.4(3)
C27 C26 Si2 121.4(2)
C31 C26 Si2 121.8(2)
C28 C27 C26 120.6(3)
C28 C27 C32 114.6(3)
C26 C27 C32 124.6(3)
C29 C28 C27 121.9(3)
C29 C28 H28 119.1
C27 C28 H28 119.1
C28 C29 C30 118.3(3)
C28 C29 H29 120.8
C30 C29 H29 120.8
C29 C30 C31 121.2(3)
C29 C30 H30 119.4
C31 C30 H30 119.4
C30 C31 C26 121.4(3)
C30 C31 C41 114.3(3)
C26 C31 C41 124.2(3)
C33 C32 C37 119.5(3)
C33 C32 C27 121.4(3)
C37 C32 C27 118.9(3)
C34 C33 C32 119.3(3)
C34 C33 C38 119.9(3)
C32 C33 C38 120.7(3)
C35 C34 C33 121.9(3)
C35 C34 H34 119.0
C33 C34 H34 119.0
C36 C35 C34 117.8(3)
C36 C35 C39 121.4(3)
C34 C35 C39 120.8(3)
C37 C36 C35 122.4(3)
C37 C36 H36 118.8
C35 C36 H36 118.8
C36 C37 C32 119.1(3)
C36 C37 C40 120.0(3)
C32 C37 C40 120.9(3)
C33 C38 H381 109.5
C33 C38 H382 109.5
H381 C38 H382 109.5
C33 C38 H383 109.5
H381 C38 H383 109.5
H382 C38 H383 109.5
C35 C39 H391 109.5
C35 C39 H392 109.5
H391 C39 H392 109.5
C35 C39 H393 109.5
H391 C39 H393 109.5
H392 C39 H393 109.5
C35 C39 H394 109.5
H391 C39 H394 141.1
H392 C39 H394 56.3
H393 C39 H394 56.3
C35 C39 H395 109.5
H391 C39 H395 56.3
H392 C39 H395 141.1
H393 C39 H395 56.3
H394 C39 H395 109.5
C35 C39 H396 109.5
H391 C39 H396 56.3
H392 C39 H396 56.3
H393 C39 H396 141.1
H394 C39 H396 109.5
H395 C39 H396 109.5
C37 C40 H401 109.5
C37 C40 H402 109.5
H401 C40 H402 109.5
C37 C40 H403 109.5
H401 C40 H403 109.5
H402 C40 H403 109.5
C46 C41 C42 119.5(3)
C46 C41 C31 118.9(3)
C42 C41 C31 121.2(3)
C43 C42 C41 119.1(3)
C43 C42 C47 120.2(3)
C41 C42 C47 120.6(3)
C44 C43 C42 122.2(3)
C44 C43 H43 118.9
C42 C43 H43 118.9
C45 C44 C43 117.9(3)
C45 C44 C48 121.1(3)
C43 C44 C48 121.0(3)
C44 C45 C46 122.2(3)
C44 C45 H45 118.9
C46 C45 H45 118.9
C45 C46 C41 118.9(3)
C45 C46 C49 119.9(3)
C41 C46 C49 121.2(3)
C42 C47 H471 109.5
C42 C47 H472 109.5
H471 C47 H472 109.5
C42 C47 H473 109.5
H471 C47 H473 109.5
H472 C47 H473 109.5
C44 C48 H481 109.5
C44 C48 H482 109.5
H481 C48 H482 109.5
C44 C48 H483 109.5
H481 C48 H483 109.5
H482 C48 H483 109.5
C46 C49 H491 109.5
C46 C49 H492 109.5
H491 C49 H492 109.5
C46 C49 H493 109.5
H491 C49 H493 109.5
H492 C49 H493 109.5
O3 Si3 C51 110.87(11)
O3 Si3 S31 107.94(8)
C51 Si3 S31 113.11(9)
O3 Si3 S32 108.48(8)
C51 Si3 S32 109.39(9)
S31 Si3 S32 106.89(5)
Si3 S31 Li6 125.23(11)
Si3 S31 Li2 68.99(11)
Li6 S31 Li2 62.72(15)
Si3 S31 Li13 75.91(12)
Li6 S31 Li13 126.74(16)
Li2 S31 Li13 136.91(17)
Si3 S31 Li9 82.28(11)
Li6 S31 Li9 73.83(16)
Li2 S31 Li9 90.16(16)
Li13 S31 Li9 60.47(16)
Si3 S32 Li8 125.06(12)
Si3 S32 Li13 77.92(13)
Li8 S32 Li13 127.10(16)
Si3 S32 Li3 68.18(11)
Li8 S32 Li3 63.43(15)
Li13 S32 Li3 139.12(17)
Si3 S32 Li9 82.49(11)
Li8 S32 Li9 74.10(16)
Li13 S32 Li9 61.73(16)
Li3 S32 Li9 91.00(16)
Si3 O3 Li7 156.60(19)
Si3 O3 Li3 98.93(18)
Li7 O3 Li3 92.7(2)
Si3 O3 Li2 99.38(18)
Li7 O3 Li2 91.1(2)
Li3 O3 Li2 122.9(2)
C56 C51 C52 116.3(2)
C56 C51 Si3 122.1(2)
C52 C51 Si3 121.6(2)
C53 C52 C51 120.7(3)
C53 C52 C57 113.5(2)
C51 C52 C57 125.8(2)
C54 C53 C52 121.5(3)
C54 C53 H53 119.3
C52 C53 H53 119.3
C53 C54 C55 119.0(3)
C53 C54 H54 120.5
C55 C54 H54 120.5
C54 C55 C56 121.0(3)
C54 C55 H55 119.5
C56 C55 H55 119.5
C55 C56 C51 121.6(3)
C55 C56 C66 114.4(3)
C51 C56 C66 124.1(2)
C62 C57 C58 119.5(3)
C62 C57 C52 119.6(3)
C58 C57 C52 120.7(3)
C59 C58 C57 119.4(3)
C59 C58 C63 120.0(3)
C57 C58 C63 120.6(3)
C58 C59 C60 121.7(3)
C58 C59 H59 119.1
C60 C59 H59 119.1
C61 C60 C59 118.1(3)
C61 C60 C64 120.9(3)
C59 C60 C64 121.0(3)
C60 C61 C62 121.9(3)
C60 C61 H61 119.1
C62 C61 H61 119.1
C61 C62 C57 119.4(3)
C61 C62 C65 120.3(3)
C57 C62 C65 120.2(3)
C58 C63 H631 109.5
C58 C63 H632 109.5
H631 C63 H632 109.5
C58 C63 H633 109.5
H631 C63 H633 109.5
H632 C63 H633 109.5
C60 C64 H641 109.5
C60 C64 H642 109.5
H641 C64 H642 109.5
C60 C64 H643 109.5
H641 C64 H643 109.5
H642 C64 H643 109.5
C62 C65 H651 109.5
C62 C65 H652 109.5
H651 C65 H652 109.5
C62 C65 H653 109.5
H651 C65 H653 109.5
H652 C65 H653 109.5
C71 C66 C67 119.5(3)
C71 C66 C56 119.8(2)
C67 C66 C56 120.4(3)
C68 C67 C66 118.7(3)
C68 C67 C72 119.0(3)
C66 C67 C72 122.2(3)
C69 C68 C67 122.4(3)
C69 C68 H68 118.8
C67 C68 H68 118.8
C68 C69 C70 117.9(3)
C68 C69 C73 121.1(3)
C70 C69 C73 121.0(3)
C69 C70 C71 121.8(3)
C69 C70 H70 119.1
C71 C70 H70 119.1
C70 C71 C66 119.5(3)
C70 C71 C74 119.1(3)
C66 C71 C74 121.3(3)
C67 C72 H721 109.5
C67 C72 H722 109.5
H721 C72 H722 109.5
C67 C72 H723 109.5
H721 C72 H723 109.5
H722 C72 H723 109.5
C69 C73 H731 109.5
C69 C73 H732 109.5
H731 C73 H732 109.5
C69 C73 H733 109.5
H731 C73 H733 109.5
H732 C73 H733 109.5
C71 C74 H741 109.5
C71 C74 H742 109.5
H741 C74 H742 109.5
C71 C74 H743 109.5
H741 C74 H743 109.5
H742 C74 H743 109.5
O4 Si4 C76 110.65(11)
O4 Si4 S42 108.44(8)
C76 Si4 S42 110.39(8)
O4 Si4 S41 107.92(8)
C76 Si4 S41 113.07(9)
S42 Si4 S41 106.17(5)
Si4 S41 Li5 126.02(12)
Si4 S41 Li4 68.61(11)
Li5 S41 Li4 62.93(16)
Si4 S41 Li14 76.72(12)
Li5 S41 Li14 127.33(16)
Li4 S41 Li14 136.96(17)
Si4 S41 Li10 84.42(12)
Li5 S41 Li10 73.67(16)
Li4 S41 Li10 90.17(16)
Li14 S41 Li10 61.15(16)
Si4 S42 Li7 124.80(12)
Si4 S42 Li14 77.98(13)
Li7 S42 Li14 125.49(16)
Si4 S42 Li3 68.20(11)
Li7 S42 Li3 63.79(15)
Li14 S42 Li3 138.82(16)
Si4 S42 Li10 82.41(11)
Li7 S42 Li10 73.34(16)
Li14 S42 Li10 60.64(16)
Li3 S42 Li10 91.40(16)
Si4 O4 Li8 155.3(2)
Si4 O4 Li3 98.99(18)
Li8 O4 Li3 92.1(2)
Si4 O4 Li4 100.23(18)
Li8 O4 Li4 92.3(2)
Li3 O4 Li4 122.0(2)
C77 C76 C81 115.6(2)
C77 C76 Si4 122.1(2)
C81 C76 Si4 122.3(2)
C78 C77 C76 121.2(3)
C78 C77 C82 113.2(2)
C76 C77 C82 125.6(2)
C79 C78 C77 121.7(3)
C79 C78 H78 119.2
C77 C78 H78 119.2
C78 C79 C80 118.8(3)
C78 C79 H79 120.6
C80 C79 H79 120.6
C79 C80 C81 121.1(3)
C79 C80 H80 119.4
C81 C80 H80 119.4
C80 C81 C76 121.7(3)
C80 C81 C91 115.2(3)
C76 C81 C91 123.1(2)
C83 C82 C87 119.7(3)
C83 C82 C77 120.4(2)
C87 C82 C77 119.7(3)
C84 C83 C82 118.7(3)
C84 C83 C88 120.5(3)
C82 C83 C88 120.7(3)
C85 C84 C83 122.1(3)
C85 C84 H84 118.9
C83 C84 H84 118.9
C86 C85 C84 117.9(3)
C86 C85 C89 120.6(3)
C84 C85 C89 121.4(4)
C85 C86 C87 122.5(3)
C85 C86 H86 118.8
C87 C86 H86 118.8
C86 C87 C82 119.1(3)
C86 C87 C90 120.4(3)
C82 C87 C90 120.4(3)
C83 C88 H881 109.5
C83 C88 H882 109.5
H881 C88 H882 109.5
C83 C88 H883 109.5
H881 C88 H883 109.5
H882 C88 H883 109.5
C85 C89 H891 109.5
C85 C89 H892 109.5
H891 C89 H892 109.5
C85 C89 H893 109.5
H891 C89 H893 109.5
H892 C89 H893 109.5
C87 C90 H901 109.5
C87 C90 H902 109.5
H901 C90 H902 109.5
C87 C90 H903 109.5
H901 C90 H903 109.5
H902 C90 H903 109.5
C96 C91 C92 120.0(3)
C96 C91 C81 119.8(2)
C92 C91 C81 120.0(3)
C93 C92 C91 119.2(3)
C93 C92 C97 120.0(3)
C91 C92 C97 120.8(3)
C94 C93 C92 121.7(3)
C94 C93 H93 119.2
C92 C93 H93 119.2
C93 C94 C95 118.1(3)
C93 C94 C98 122.0(3)
C95 C94 C98 119.8(3)
C94 C95 C96 122.0(3)
C94 C95 H95 119.0
C96 C95 H95 119.0
C95 C96 C91 118.8(3)
C95 C96 C99 119.9(3)
C91 C96 C99 121.3(3)
C92 C97 H971 109.5
C92 C97 H972 109.5
H971 C97 H972 109.5
C92 C97 H973 109.5
H971 C97 H973 109.5
H972 C97 H973 109.5
C94 C98 H981 109.5
C94 C98 H982 109.5
H981 C98 H982 109.5
C94 C98 H983 109.5
H981 C98 H983 109.5
H982 C98 H983 109.5
C94 C98 H984 109.5
H981 C98 H984 141.1
H982 C98 H984 56.3
H983 C98 H984 56.3
C94 C98 H985 109.5
H981 C98 H985 56.3
H982 C98 H985 141.1
H983 C98 H985 56.3
H984 C98 H985 109.5
C94 C98 H986 109.5
H981 C98 H986 56.3
H982 C98 H986 56.3
H983 C98 H986 141.1
H984 C98 H986 109.5
H985 C98 H986 109.5
C96 C99 H991 109.5
C96 C99 H992 109.5
H991 C99 H992 109.5
C96 C99 H993 109.5
H991 C99 H993 109.5
H992 C99 H993 109.5
O2 Li1 O1 144.8(3)
O2 Li1 S11 100.0(2)
O1 Li1 S11 83.55(18)
O2 Li1 S21 83.65(18)
O1 Li1 S21 100.4(2)
S11 Li1 S21 167.4(2)
O3 Li2 O2 147.7(3)
O3 Li2 S22 99.9(2)
O2 Li2 S22 83.37(19)
O3 Li2 S31 83.51(19)
O2 Li2 S31 101.8(2)
S22 Li2 S31 164.7(2)
O4 Li3 O3 145.8(3)
O4 Li3 S42 83.94(18)
O3 Li3 S42 99.7(2)
O4 Li3 S32 100.2(2)
O3 Li3 S32 84.02(18)
S42 Li3 S32 166.7(2)
O4 Li4 O1 150.4(3)
O4 Li4 S41 83.07(18)
O1 Li4 S41 101.0(2)
O4 Li4 S12 100.1(2)
O1 Li4 S12 82.73(18)
S41 Li4 S12 166.6(2)
O1 Li5 S21 104.4(2)
O1 Li5 S41 104.0(2)
S21 Li5 S41 107.33(18)
O2 Li6 S11 103.4(2)
O2 Li6 S31 104.2(2)
S11 Li6 S31 111.58(19)
O3 Li7 S22 105.3(2)
O3 Li7 S42 103.7(2)
S22 Li7 S42 111.54(18)
O4 Li8 S32 104.0(2)
O4 Li8 S12 104.3(2)
S32 Li8 S12 107.28(18)
Cl1 Li9 S12 98.66(17)
Cl1 Li9 S32 99.26(18)
S12 Li9 S32 100.63(18)
Cl1 Li9 S31 97.25(17)
S12 Li9 S31 164.0(2)
S32 Li9 S31 78.71(14)
Cl1 Li9 S11 97.38(16)
S12 Li9 S11 76.68(13)
S32 Li9 S11 163.4(2)
S31 Li9 S11 99.29(17)
Cl2 Li10 S21 99.37(18)
Cl2 Li10 S41 100.22(18)
S21 Li10 S41 101.43(17)
Cl2 Li10 S22 97.20(17)
S21 Li10 S22 78.22(14)
S41 Li10 S22 162.4(2)
Cl2 Li10 S42 96.82(17)
S21 Li10 S42 163.7(2)
S41 Li10 S42 77.48(14)
S22 Li10 S42 97.85(17)
Cl1 Li11 S11 109.5(2)
Cl1 Li11 S12 102.84(19)
S11 Li11 S12 82.50(16)
Cl2 Li12 S22 108.2(2)
Cl2 Li12 S21 101.2(2)
S22 Li12 S21 81.07(17)
Cl1 Li13 S32 106.5(2)
Cl1 Li13 S31 101.8(2)
S32 Li13 S31 81.85(16)
Cl2 Li14 S42 105.0(2)
Cl2 Li14 S41 104.69(19)
S42 Li14 S41 81.77(15)
Li11 Cl1 Li13 133.53(19)
Li11 Cl1 Li9 66.54(17)
Li13 Cl1 Li9 67.00(18)
Li12 Cl2 Li14 133.8(2)
Li12 Cl2 Li10 67.41(19)
Li14 Cl2 Li10 66.74(17)
C102 C101 H101 109.5
C102 C101 H102 109.5
H101 C101 H102 109.5
C102 C101 H103 109.5
H101 C101 H103 109.5
H102 C101 H103 109.5
C101 C102 C103 112.1(4)
C101 C102 H104 109.2
C103 C102 H104 109.2
C101 C102 H105 109.2
C103 C102 H105 109.2
H104 C102 H105 107.9
C104 C103 C102 113.7(4)
C104 C103 H106 108.8
C102 C103 H106 108.8
C104 C103 H107 108.8
C102 C103 H107 108.8
H106 C103 H107 107.7
C103 C104 C105 112.8(4)
C103 C104 H108 109.0
C105 C104 H108 109.0
C103 C104 H109 109.0
C105 C104 H109 109.0
H108 C104 H109 107.8
C104 C105 H110 109.5
C104 C105 H111 109.5
H110 C105 H111 109.5
C104 C105 H112 109.5
H110 C105 H112 109.5
H111 C105 H112 109.5
C202 C201 H201 109.5
C202 C201 H202 109.5
H201 C201 H202 109.5
C202 C201 H203 109.5
H201 C201 H203 109.5
H202 C201 H203 109.5
C203 C202 C201 111.5(4)
C203 C202 H204 109.3
C201 C202 H204 109.3
C203 C202 H205 109.3
C201 C202 H205 109.3
H204 C202 H205 108.0
C202 C203 C204 115.2(5)
C202 C203 H206 108.5
C204 C203 H206 108.5
C202 C203 H207 108.5
C204 C203 H207 108.5
H206 C203 H207 107.5
C203 C204 C205 112.0(6)
C203 C204 H208 109.2
C205 C204 H208 109.2
C203 C204 H209 109.2
C205 C204 H209 109.2
H208 C204 H209 107.9
C204 C205 H210 109.5
C204 C205 H211 109.5
H210 C205 H211 109.5
C204 C205 H212 109.5
H210 C205 H212 109.5
H211 C205 H212 109.5

loop_
_geom_bond_atom_site_label_1
_geom_bond_atom_site_label_2
_geom_bond_distance
_geom_bond_publ_flag
Si1 O1 1.6122(19) yes
Si1 C1 1.919(3) yes
Si1 S12 2.1112(11) yes
Si1 S11 2.1115(11) yes
S11 Li6 2.517(5) yes
S11 Li11 2.534(6) yes
S11 Li1 2.578(5) yes
S11 Li9 2.826(5) yes
S12 Li8 2.542(5) yes
S12 Li11 2.598(6) yes
S12 Li4 2.622(5) yes
S12 Li9 2.623(5) yes
O1 Li5 1.855(5) yes
O1 Li4 1.900(5) yes
O1 Li1 1.903(5) yes
C1 C2 1.412(4) ?
C1 C6 1.427(4) ?
C2 C3 1.392(4) ?
C2 C7 1.495(4) ?
C3 C4 1.376(4) ?
C3 H3 0.95 ?
C4 C5 1.378(4) ?
C4 H4 0.95 ?
C5 C6 1.390(4) ?
C5 H5 0.95 ?
C6 C16 1.495(4) ?
C7 C12 1.401(4) ?
C7 C8 1.408(4) ?
C8 C9 1.393(4) ?
C8 C13 1.503(4) ?
C9 C10 1.390(5) ?
C9 H9 0.95 ?
C10 C11 1.391(5) ?
C10 C14 1.505(5) ?
C11 C12 1.389(4) ?
C11 H11 0.95 ?
C12 C15 1.507(4) ?
C13 H131 0.98 ?
C13 H132 0.98 ?
C13 H133 0.98 ?
C14 H141 0.98 ?
C14 H142 0.98 ?
C14 H143 0.98 ?
C14 H144 0.98 ?
C14 H145 0.98 ?
C14 H146 0.98 ?
C15 H151 0.98 ?
C15 H152 0.98 ?
C15 H153 0.98 ?
C16 C21 1.407(4) ?
C16 C17 1.410(4) ?
C17 C18 1.384(4) ?
C17 C22 1.506(4) ?
C18 C19 1.390(5) ?
C18 H18 0.95 ?
C19 C20 1.388(5) ?
C19 C23 1.511(4) ?
C20 C21 1.392(4) ?
C20 H20 0.95 ?
C21 C24 1.516(4) ?
C22 H221 0.98 ?
C22 H222 0.98 ?
C22 H223 0.98 ?
C23 H231 0.98 ?
C23 H232 0.98 ?
C23 H233 0.98 ?
C24 H241 0.98 ?
C24 H242 0.98 ?
C24 H243 0.98 ?
C24 H244 0.98 ?
C24 H245 0.98 ?
C24 H246 0.98 ?
Si2 O2 1.617(2) yes
Si2 C26 1.919(3) yes
Si2 S21 2.1104(11) yes
Si2 S22 2.1137(11) yes
S21 Li5 2.535(5) yes
S21 Li1 2.606(5) yes
S21 Li10 2.644(5) yes
S21 Li12 2.716(6) yes
S22 Li7 2.481(5) yes
S22 Li12 2.500(6) yes
S22 Li2 2.578(5) yes
S22 Li10 2.736(5) yes
O2 Li6 1.845(5) yes
O2 Li1 1.887(5) yes
O2 Li2 1.904(5) yes
C26 C27 1.417(4) ?
C26 C31 1.418(4) ?
C27 C28 1.394(4) ?
C27 C32 1.495(4) ?
C28 C29 1.381(5) ?
C28 H28 0.95 ?
C29 C30 1.386(5) ?
C29 H29 0.95 ?
C30 C31 1.390(4) ?
C30 H30 0.95 ?
C31 C41 1.492(4) ?
C32 C33 1.399(4) ?
C32 C37 1.412(4) ?
C33 C34 1.393(5) ?
C33 C38 1.510(4) ?
C34 C35 1.390(5) ?
C34 H34 0.95 ?
C35 C36 1.386(5) ?
C35 C39 1.513(5) ?
C36 C37 1.386(4) ?
C36 H36 0.95 ?
C37 C40 1.505(4) ?
C38 H381 0.98 ?
C38 H382 0.98 ?
C38 H383 0.98 ?
C39 H391 0.98 ?
C39 H392 0.98 ?
C39 H393 0.98 ?
C39 H394 0.98 ?
C39 H395 0.98 ?
C39 H396 0.98 ?
C40 H401 0.98 ?
C40 H402 0.98 ?
C40 H403 0.98 ?
C41 C46 1.407(4) ?
C41 C42 1.408(4) ?
C42 C43 1.386(4) ?
C42 C47 1.510(4) ?
C43 C44 1.386(4) ?
C43 H43 0.95 ?
C44 C45 1.386(4) ?
C44 C48 1.505(5) ?
C45 C46 1.391(4) ?
C45 H45 0.95 ?
C46 C49 1.505(4) ?
C47 H471 0.98 ?
C47 H472 0.98 ?
C47 H473 0.98 ?
C48 H481 0.98 ?
C48 H482 0.98 ?
C48 H483 0.98 ?
C49 H491 0.98 ?
C49 H492 0.98 ?
C49 H493 0.98 ?
Si3 O3 1.613(2) yes
Si3 C51 1.913(3) yes
Si3 S31 2.1124(11) yes
Si3 S32 2.1158(11) yes
S31 Li6 2.561(5) yes
S31 Li2 2.581(5) yes
S31 Li13 2.637(6) yes
S31 Li9 2.684(5) yes
S32 Li8 2.518(5) yes
S32 Li13 2.546(6) yes
S32 Li3 2.588(5) yes
S32 Li9 2.672(5) yes
O3 Li7 1.840(5) yes
O3 Li3 1.887(5) yes
O3 Li2 1.900(5) yes
C51 C56 1.417(4) ?
C51 C52 1.422(4) ?
C52 C53 1.401(4) ?
C52 C57 1.495(4) ?
C53 C54 1.374(4) ?
C53 H53 0.95 ?
C54 C55 1.383(4) ?
C54 H54 0.95 ?
C55 C56 1.392(4) ?
C55 H55 0.95 ?
C56 C66 1.507(4) ?
C57 C62 1.403(4) ?
C57 C58 1.404(4) ?
C58 C59 1.390(4) ?
C58 C63 1.513(4) ?
C59 C60 1.394(4) ?
C59 H59 0.95 ?
C60 C61 1.388(4) ?
C60 C64 1.513(4) ?
C61 C62 1.388(4) ?
C61 H61 0.95 ?
C62 C65 1.510(4) ?
C63 H631 0.98 ?
C63 H632 0.98 ?
C63 H633 0.98 ?
C64 H641 0.98 ?
C64 H642 0.98 ?
C64 H643 0.98 ?
C65 H651 0.98 ?
C65 H652 0.98 ?
C65 H653 0.98 ?
C66 C71 1.400(4) ?
C66 C67 1.412(4) ?
C67 C68 1.399(4) ?
C67 C72 1.505(4) ?
C68 C69 1.384(4) ?
C68 H68 0.95 ?
C69 C70 1.391(4) ?
C69 C73 1.505(4) ?
C70 C71 1.395(4) ?
C70 H70 0.95 ?
C71 C74 1.511(4) ?
C72 H721 0.98 ?
C72 H722 0.98 ?
C72 H723 0.98 ?
C73 H731 0.98 ?
C73 H732 0.98 ?
C73 H733 0.98 ?
C74 H741 0.98 ?
C74 H742 0.98 ?
C74 H743 0.98 ?
Si4 O4 1.6122(19) yes
Si4 C76 1.919(3) yes
Si4 S42 2.1134(11) yes
Si4 S41 2.1173(11) yes
S41 Li5 2.561(5) yes
S41 Li4 2.607(5) yes
S41 Li14 2.610(5) yes
S41 Li10 2.660(5) yes
S42 Li7 2.515(5) yes
S42 Li14 2.558(6) yes
S42 Li3 2.588(5) yes
S42 Li10 2.744(5) yes
O4 Li8 1.845(5) yes
O4 Li3 1.885(5) yes
O4 Li4 1.890(5) yes
C76 C77 1.413(4) ?
C76 C81 1.422(4) ?
C77 C78 1.397(4) ?
C77 C82 1.498(4) ?
C78 C79 1.369(4) ?
C78 H78 0.95 ?
C79 C80 1.373(4) ?
C79 H79 0.95 ?
C80 C81 1.392(4) ?
C80 H80 0.95 ?
C81 C91 1.501(4) ?
C82 C83 1.403(4) ?
C82 C87 1.404(4) ?
C83 C84 1.398(4) ?
C83 C88 1.509(4) ?
C84 C85 1.385(5) ?
C84 H84 0.95 ?
C85 C86 1.377(5) ?
C85 C89 1.511(5) ?
C86 C87 1.387(4) ?
C86 H86 0.95 ?
C87 C90 1.509(5) ?
C88 H881 0.98 ?
C88 H882 0.98 ?
C88 H883 0.98 ?
C89 H891 0.98 ?
C89 H892 0.98 ?
C89 H893 0.98 ?
C90 H901 0.98 ?
C90 H902 0.98 ?
C90 H903 0.98 ?
C91 C96 1.400(4) ?
C91 C92 1.401(4) ?
C92 C93 1.392(4) ?
C92 C97 1.506(4) ?
C93 C94 1.387(5) ?
C93 H93 0.95 ?
C94 C95 1.390(4) ?
C94 C98 1.503(4) ?
C95 C96 1.393(4) ?
C95 H95 0.95 ?
C96 C99 1.508(4) ?
C97 H971 0.98 ?
C97 H972 0.98 ?
C97 H973 0.98 ?
C98 H981 0.98 ?
C98 H982 0.98 ?
C98 H983 0.98 ?
C98 H984 0.98 ?
C98 H985 0.98 ?
C98 H986 0.98 ?
C99 H991 0.98 ?
C99 H992 0.98 ?
C99 H993 0.98 ?
Li9 Cl1 2.489(5) yes
Li10 Cl2 2.491(5) yes
Li11 Cl1 2.360(5) yes
Li12 Cl2 2.344(6) yes
Li13 Cl1 2.363(5) yes
Li14 Cl2 2.381(5) yes
C101 C102 1.493(7) ?
C101 H101 0.98 ?
C101 H102 0.98 ?
C101 H103 0.98 ?
C102 C103 1.518(6) ?
C102 H104 0.99 ?
C102 H105 0.99 ?
C103 C104 1.466(6) ?
C103 H106 0.99 ?
C103 H107 0.99 ?
C104 C105 1.535(6) ?
C104 H108 0.99 ?
C104 H109 0.99 ?
C105 H110 0.98 ?
C105 H111 0.98 ?
C105 H112 0.98 ?
C201 C202 1.540(6) ?
C201 H201 0.98 ?
C201 H202 0.98 ?
C201 H203 0.98 ?
C202 C203 1.480(6) ?
C202 H204 0.99 ?
C202 H205 0.99 ?
C203 C204 1.505(7) ?
C203 H206 0.99 ?
C203 H207 0.99 ?
C204 C205 1.565(10) ?
C204 H208 0.99 ?
C204 H209 0.99 ?
C205 H210 0.98 ?
C205 H211 0.98 ?
C205 H212 0.98 ?

loop_
_geom_torsion_atom_site_label_1
_geom_torsion_atom_site_label_2
_geom_torsion_atom_site_label_3
_geom_torsion_atom_site_label_4
_geom_torsion
_geom_torsion_publ_flag
O1 Si1 S11 Li6 -29.95(17) ?
C1 Si1 S11 Li6 -153.95(17) ?
S12 Si1 S11 Li6 86.54(15) ?
O1 Si1 S11 Li11 -151.05(14) ?
C1 Si1 S11 Li11 84.95(15) ?
S12 Si1 S11 Li11 -34.56(12) ?
O1 Si1 S11 Li1 3.18(14) ?
C1 Si1 S11 Li1 -120.82(16) ?
S12 Si1 S11 Li1 119.67(12) ?
O1 Si1 S11 Li9 -90.78(13) ?
C1 Si1 S11 Li9 145.23(14) ?
S12 Si1 S11 Li9 25.72(11) ?
O1 Si1 S12 Li8 21.02(17) ?
C1 Si1 S12 Li8 142.20(17) ?
S11 Si1 S12 Li8 -95.10(15) ?
O1 Si1 S12 Li11 149.94(14) ?
C1 Si1 S12 Li11 -88.88(15) ?
S11 Si1 S12 Li11 33.82(12) ?
O1 Si1 S12 Li4 -4.07(14) ?
C1 Si1 S12 Li4 117.10(15) ?
S11 Si1 S12 Li4 -120.20(12) ?
O1 Si1 S12 Li9 88.55(13) ?
C1 Si1 S12 Li9 -150.28(14) ?
S11 Si1 S12 Li9 -27.58(11) ?
C1 Si1 O1 Li5 5.0(5) ?
S12 Si1 O1 Li5 124.5(5) ?
S11 Si1 O1 Li5 -120.3(5) ?
C1 Si1 O1 Li4 -114.18(19) ?
S12 Si1 O1 Li4 5.31(18) ?
S11 Si1 O1 Li4 120.46(17) ?
C1 Si1 O1 Li1 121.28(19) ?
S12 Si1 O1 Li1 -119.22(17) ?
S11 Si1 O1 Li1 -4.07(18) ?
O1 Si1 C1 C2 2.5(3) yes
S12 Si1 C1 C2 -117.0(2) ?
S11 Si1 C1 C2 124.7(2) ?
O1 Si1 C1 C6 175.8(2) yes
S12 Si1 C1 C6 56.3(2) ?
S11 Si1 C1 C6 -62.0(2) ?
C6 C1 C2 C3 -2.8(4) ?
Si1 C1 C2 C3 170.9(2) ?
C6 C1 C2 C7 175.0(3) ?
Si1 C1 C2 C7 -11.3(4) ?
C1 C2 C3 C4 0.9(5) ?
C7 C2 C3 C4 -177.1(3) ?
C2 C3 C4 C5 1.0(5) ?
C3 C4 C5 C6 -0.9(5) ?
C4 C5 C6 C1 -1.1(5) ?
C4 C5 C6 C16 176.9(3) ?
C2 C1 C6 C5 2.8(4) ?
Si1 C1 C6 C5 -170.9(2) ?
C2 C1 C6 C16 -174.9(3) ?
Si1 C1 C6 C16 11.4(4) ?
C3 C2 C7 C12 95.0(3) ?
C1 C2 C7 C12 -82.9(4) ?
C3 C2 C7 C8 -80.4(3) ?
C1 C2 C7 C8 101.6(3) yes
C12 C7 C8 C9 0.4(4) ?
C2 C7 C8 C9 175.9(2) ?
C12 C7 C8 C13 178.2(3) ?
C2 C7 C8 C13 -6.4(4) ?
C7 C8 C9 C10 0.6(4) ?
C13 C8 C9 C10 -177.1(3) ?
C8 C9 C10 C11 -0.8(4) ?
C8 C9 C10 C14 177.4(3) ?
C9 C10 C11 C12 -0.1(4) ?
C14 C10 C11 C12 -178.3(3) ?
C10 C11 C12 C7 1.1(4) ?
C10 C11 C12 C15 -179.7(3) ?
C8 C7 C12 C11 -1.3(4) ?
C2 C7 C12 C11 -176.7(3) ?
C8 C7 C12 C15 179.6(3) ?
C2 C7 C12 C15 4.1(4) ?
C5 C6 C16 C21 -95.7(3) ?
C1 C6 C16 C21 82.2(4) ?
C5 C6 C16 C17 78.5(3) ?
C1 C6 C16 C17 -103.6(3) yes
C21 C16 C17 C18 -4.7(4) ?
C6 C16 C17 C18 -179.0(2) ?
C21 C16 C17 C22 174.6(3) ?
C6 C16 C17 C22 0.3(4) ?
C16 C17 C18 C19 1.8(4) ?
C22 C17 C18 C19 -177.4(3) ?
C17 C18 C19 C20 1.3(4) ?
C17 C18 C19 C23 -178.3(3) ?
C18 C19 C20 C21 -1.5(4) ?
C23 C19 C20 C21 178.0(3) ?
C19 C20 C21 C16 -1.4(4) ?
C19 C20 C21 C24 176.9(3) ?
C17 C16 C21 C20 4.5(4) ?
C6 C16 C21 C20 178.7(3) ?
C17 C16 C21 C24 -173.8(3) ?
C6 C16 C21 C24 0.5(4) ?
O2 Si2 S21 Li5 -23.08(16) ?
C26 Si2 S21 Li5 -144.41(17) ?
S22 Si2 S21 Li5 92.73(15) ?
O2 Si2 S21 Li1 5.57(14) ?
C26 Si2 S21 Li1 -115.76(15) ?
S22 Si2 S21 Li1 121.38(13) ?
O2 Si2 S21 Li10 -89.19(14) ?
C26 Si2 S21 Li10 149.47(15) ?
S22 Si2 S21 Li10 26.62(12) ?
O2 Si2 S21 Li12 -149.83(15) ?
C26 Si2 S21 Li12 88.83(16) ?
S22 Si2 S21 Li12 -34.02(13) ?
O2 Si2 S22 Li7 27.66(17) ?
C26 Si2 S22 Li7 151.45(17) ?
S21 Si2 S22 Li7 -89.02(15) ?
O2 Si2 S22 Li12 153.28(15) ?
C26 Si2 S22 Li12 -82.93(17) ?
S21 Si2 S22 Li12 36.60(14) ?
O2 Si2 S22 Li2 -3.20(14) ?
C26 Si2 S22 Li2 120.59(16) ?
S21 Si2 S22 Li2 -119.88(13) ?
O2 Si2 S22 Li10 90.88(14) ?
C26 Si2 S22 Li10 -145.33(15) ?
S21 Si2 S22 Li10 -25.80(12) ?
C26 Si2 O2 Li6 -5.5(5) ?
S21 Si2 O2 Li6 -125.0(5) ?
S22 Si2 O2 Li6 119.6(5) ?
C26 Si2 O2 Li1 112.20(19) ?
S21 Si2 O2 Li1 -7.24(18) ?
S22 Si2 O2 Li1 -122.69(17) ?
C26 Si2 O2 Li2 -120.99(19) ?
S21 Si2 O2 Li2 119.57(17) ?
S22 Si2 O2 Li2 4.12(18) ?
O2 Si2 C26 C27 -6.4(3) yes
S21 Si2 C26 C27 113.3(2) ?
S22 Si2 C26 C27 -128.0(2) ?
O2 Si2 C26 C31 180.0(2) yes
S21 Si2 C26 C31 -60.3(2) ?
S22 Si2 C26 C31 58.4(2) ?
C31 C26 C27 C28 5.2(4) ?
Si2 C26 C27 C28 -168.7(2) ?
C31 C26 C27 C32 -169.6(3) ?
Si2 C26 C27 C32 16.5(4) ?
C26 C27 C28 C29 -4.5(5) ?
C32 C27 C28 C29 170.8(3) ?
C27 C28 C29 C30 1.2(5) ?
C28 C29 C30 C31 1.2(5) ?
C29 C30 C31 C26 -0.2(5) ?
C29 C30 C31 C41 -176.9(3) ?
C27 C26 C31 C30 -3.0(4) ?
Si2 C26 C31 C30 170.9(2) ?
C27 C26 C31 C41 173.4(3) ?
Si2 C26 C31 C41 -12.7(4) ?
C28 C27 C32 C33 75.3(4) ?
C26 C27 C32 C33 -109.6(3) yes
C28 C27 C32 C37 -99.5(3) ?
C26 C27 C32 C37 75.6(4) ?
C37 C32 C33 C34 -1.8(4) ?
C27 C32 C33 C34 -176.6(3) ?
C37 C32 C33 C38 -179.3(3) ?
C27 C32 C33 C38 6.0(4) ?
C32 C33 C34 C35 0.5(4) ?
C38 C33 C34 C35 178.0(3) ?
C33 C34 C35 C36 0.6(4) ?
C33 C34 C35 C39 -177.4(3) ?
C34 C35 C36 C37 -0.5(4) ?
C39 C35 C36 C37 177.5(3) ?
C35 C36 C37 C32 -0.8(4) ?
C35 C36 C37 C40 -179.6(3) ?
C33 C32 C37 C36 1.9(4) ?
C27 C32 C37 C36 176.8(3) ?
C33 C32 C37 C40 -179.2(3) ?
C27 C32 C37 C40 -4.3(4) ?
C30 C31 C41 C46 93.9(3) ?
C26 C31 C41 C46 -82.8(4) ?
C30 C31 C41 C42 -78.8(4) ?
C26 C31 C41 C42 104.6(3) yes
C46 C41 C42 C43 4.4(4) ?
C31 C41 C42 C43 177.0(3) ?
C46 C41 C42 C47 -174.0(3) ?
C31 C41 C42 C47 -1.4(4) ?
C41 C42 C43 C44 -0.8(5) ?
C47 C42 C43 C44 177.5(3) ?
C42 C43 C44 C45 -2.0(5) ?
C42 C43 C44 C48 178.1(3) ?
C43 C44 C45 C46 1.4(5) ?
C48 C44 C45 C46 -178.8(3) ?
C44 C45 C46 C41 2.1(5) ?
C44 C45 C46 C49 -177.2(3) ?
C42 C41 C46 C45 -5.0(4) ?
C31 C41 C46 C45 -177.8(3) ?
C42 C41 C46 C49 174.3(3) ?
C31 C41 C46 C49 1.5(4) ?
O3 Si3 S31 Li6 26.01(16) ?
C51 Si3 S31 Li6 149.06(17) ?
S32 Si3 S31 Li6 -90.50(14) ?
O3 Si3 S31 Li2 -3.25(14) ?
C51 Si3 S31 Li2 119.80(15) ?
S32 Si3 S31 Li2 -119.76(12) ?
O3 Si3 S31 Li13 151.31(14) ?
C51 Si3 S31 Li13 -85.65(15) ?
S32 Si3 S31 Li13 34.80(12) ?
O3 Si3 S31 Li9 89.92(13) ?
C51 Si3 S31 Li9 -147.04(15) ?
S32 Si3 S31 Li9 -26.60(12) ?
O3 Si3 S32 Li8 -24.93(16) ?
C51 Si3 S32 Li8 -145.98(16) ?
S31 Si3 S32 Li8 91.23(14) ?
O3 Si3 S32 Li13 -152.04(14) ?
C51 Si3 S32 Li13 86.90(15) ?
S31 Si3 S32 Li13 -35.89(13) ?
O3 Si3 S32 Li3 4.67(14) ?
C51 Si3 S32 Li3 -116.39(15) ?
S31 Si3 S32 Li3 120.82(13) ?
O3 Si3 S32 Li9 -89.45(13) ?
C51 Si3 S32 Li9 149.50(14) ?
S31 Si3 S32 Li9 26.70(12) ?
C51 Si3 O3 Li7 -4.9(5) ?
S31 Si3 O3 Li7 119.5(5) ?
S32 Si3 O3 Li7 -125.0(5) ?
C51 Si3 O3 Li3 114.11(19) ?
S31 Si3 O3 Li3 -121.49(17) ?
S32 Si3 O3 Li3 -6.02(18) ?
C51 Si3 O3 Li2 -120.22(18) ?
S31 Si3 O3 Li2 4.17(17) ?
S32 Si3 O3 Li2 119.64(16) ?
O3 Si3 C51 C52 2.0(3) yes
O3 Si3 C51 C56 -174.4(2) yes
S31 Si3 C51 C56 64.2(2) ?
S32 Si3 C51 C56 -54.8(2) ?
S31 Si3 C51 C52 -119.4(2) ?
S32 Si3 C51 C52 121.6(2) ?
C56 C51 C52 C53 2.0(4) ?
Si3 C51 C52 C53 -174.6(2) ?
C56 C51 C52 C57 -177.1(3) ?
Si3 C51 C52 C57 6.3(4) ?
C51 C52 C53 C54 -0.5(4) ?
C57 C52 C53 C54 178.6(3) ?
C52 C53 C54 C55 -0.9(4) ?
C53 C54 C55 C56 0.7(4) ?
C54 C55 C56 C51 0.8(4) ?
C54 C55 C56 C66 -179.1(3) ?
C52 C51 C56 C55 -2.1(4) ?
Si3 C51 C56 C55 174.5(2) ?
C52 C51 C56 C66 177.8(3) ?
Si3 C51 C56 C66 -5.6(4) ?
C53 C52 C57 C62 -91.2(3) ?
C51 C52 C57 C62 87.9(3) ?
C53 C52 C57 C58 83.5(3) ?
C51 C52 C57 C58 -97.4(3) yes
C62 C57 C58 C59 0.3(4) ?
C52 C57 C58 C59 -174.3(2) ?
C62 C57 C58 C63 -177.2(2) ?
C52 C57 C58 C63 8.1(4) ?
C57 C58 C59 C60 0.5(4) ?
C63 C58 C59 C60 178.1(3) ?
C58 C59 C60 C61 -0.7(4) ?
C58 C59 C60 C64 -178.8(3) ?
C59 C60 C61 C62 0.0(4) ?
C64 C60 C61 C62 178.0(3) ?
C60 C61 C62 C57 0.9(4) ?
C60 C61 C62 C65 -175.9(3) ?
C58 C57 C62 C61 -1.0(4) ?
C52 C57 C62 C61 173.7(2) ?
C58 C57 C62 C65 175.8(2) ?
C52 C57 C62 C65 -9.5(4) ?
C55 C56 C66 C71 -78.8(3) ?
C51 C56 C66 C71 101.2(3) ?
C55 C56 C66 C67 94.0(3) ?
C51 C56 C66 C67 -86.0(3) yes
C71 C66 C67 C68 -4.3(4) ?
C56 C66 C67 C68 -177.1(3) ?
C71 C66 C67 C72 172.6(3) ?
C56 C66 C67 C72 -0.2(4) ?
C66 C67 C68 C69 1.8(4) ?
C72 C67 C68 C69 -175.2(3) ?
C67 C68 C69 C70 0.8(4) ?
C67 C68 C69 C73 -178.5(3) ?
C68 C69 C70 C71 -1.0(4) ?
C73 C69 C70 C71 178.3(3) ?
C69 C70 C71 C66 -1.5(4) ?
C69 C70 C71 C74 178.0(3) ?
C67 C66 C71 C70 4.1(4) ?
C56 C66 C71 C70 177.0(3) ?
C67 C66 C71 C74 -175.3(3) ?
C56 C66 C71 C74 -2.4(4) ?
O4 Si4 S41 Li5 24.12(16) ?
C76 Si4 S41 Li5 146.83(16) ?
S42 Si4 S41 Li5 -91.98(15) ?
O4 Si4 S41 Li4 -3.13(14) ?
C76 Si4 S41 Li4 119.59(15) ?
S42 Si4 S41 Li4 -119.23(13) ?
O4 Si4 S41 Li14 150.90(14) ?
C76 Si4 S41 Li14 -86.39(15) ?
S42 Si4 S41 Li14 34.79(12) ?
O4 Si4 S41 Li10 89.25(13) ?
C76 Si4 S41 Li10 -148.03(14) ?
S42 Si4 S41 Li10 -26.85(11) ?
O4 Si4 S42 Li7 -26.07(16) ?
C76 Si4 S42 Li7 -147.43(16) ?
S41 Si4 S42 Li7 89.68(14) ?
O4 Si4 S42 Li14 -151.15(14) ?
C76 Si4 S42 Li14 87.48(15) ?
S41 Si4 S42 Li14 -35.41(12) ?
O4 Si4 S42 Li3 4.91(14) ?
C76 Si4 S42 Li3 -116.45(16) ?
S41 Si4 S42 Li3 120.66(13) ?
O4 Si4 S42 Li10 -89.66(13) ?
C76 Si4 S42 Li10 148.97(14) ?
S41 Si4 S42 Li10 26.08(11) ?
C76 Si4 O4 Li8 -0.7(5) ?
S42 Si4 O4 Li8 -121.9(4) ?
S41 Si4 O4 Li8 123.4(4) ?
C76 Si4 O4 Li3 114.86(19) ?
S42 Si4 O4 Li3 -6.35(19) ?
S41 Si4 O4 Li3 -120.96(17) ?
C76 Si4 O4 Li4 -120.10(19) ?
S42 Si4 O4 Li4 118.69(17) ?
S41 Si4 O4 Li4 4.08(18) ?
O4 Si4 C76 C77 0.8(2) yes
S42 Si4 C76 C77 120.9(2) ?
S41 Si4 C76 C77 -120.3(2) ?
O4 Si4 C76 C81 -177.3(2) yes
S42 Si4 C76 C81 -57.2(2) ?
S41 Si4 C76 C81 61.6(2) ?
C81 C76 C77 C78 0.6(4) ?
Si4 C76 C77 C78 -177.6(2) ?
C81 C76 C77 C82 -178.7(2) ?
Si4 C76 C77 C82 3.0(4) ?
C76 C77 C78 C79 0.4(4) ?
C82 C77 C78 C79 179.8(3) ?
C77 C78 C79 C80 -1.0(5) ?
C78 C79 C80 C81 0.7(5) ?
C79 C80 C81 C76 0.3(4) ?
C79 C80 C81 C91 -179.4(3) ?
C77 C76 C81 C80 -0.9(4) ?
Si4 C76 C81 C80 177.3(2) ?
C77 C76 C81 C91 178.8(2) ?
Si4 C76 C81 C91 -3.0(4) ?
C78 C77 C82 C83 80.7(3) ?
C76 C77 C82 C83 -99.9(3) yes
C78 C77 C82 C87 -94.2(3) ?
C76 C77 C82 C87 85.2(3) ?
C87 C82 C83 C84 0.0(4) ?
C77 C82 C83 C84 -175.0(3) ?
C87 C82 C83 C88 -177.3(3) ?
C77 C82 C83 C88 7.8(4) ?
C82 C83 C84 C85 0.9(4) ?
C88 C83 C84 C85 178.2(3) ?
C83 C84 C85 C86 -0.6(5) ?
C83 C84 C85 C89 -177.6(3) ?
C84 C85 C86 C87 -0.7(5) ?
C89 C85 C86 C87 176.3(3) ?
C85 C86 C87 C82 1.5(5) ?
C85 C86 C87 C90 -174.8(3) ?
C83 C82 C87 C86 -1.2(4) ?
C77 C82 C87 C86 173.8(3) ?
C83 C82 C87 C90 175.2(3) ?
C77 C82 C87 C90 -9.8(4) ?
C80 C81 C91 C96 90.2(3) ?
C76 C81 C91 C96 -89.5(3) ?
C80 C81 C91 C92 -83.8(3) ?
C76 C81 C91 C92 96.5(3) yes
C96 C91 C92 C93 4.7(4) ?
C81 C91 C92 C93 178.8(3) ?
C96 C91 C92 C97 -173.8(3) ?
C81 C91 C92 C97 0.3(4) ?
C91 C92 C93 C94 -1.5(4) ?
C97 C92 C93 C94 177.1(3) ?
C92 C93 C94 C95 -1.4(5) ?
C92 C93 C94 C98 177.0(3) ?
C93 C94 C95 C96 1.0(5) ?
C98 C94 C95 C96 -177.4(3) ?
C94 C95 C96 C91 2.2(4) ?
C94 C95 C96 C99 -177.5(3) ?
C92 C91 C96 C95 -5.1(4) ?
C81 C91 C96 C95 -179.2(3) ?
C92 C91 C96 C99 174.7(3) ?
C81 C91 C96 C99 0.6(4) ?
Si2 O2 Li1 O1 104.7(5) ?
Li6 O2 Li1 O1 -96.4(5) ?
Li2 O2 Li1 O1 -3.4(6) yes
Si2 O2 Li1 S11 -162.28(14) ?
Li6 O2 Li1 S11 -3.3(2) ?
Li2 O2 Li1 S11 89.6(3) ?
Si2 O2 Li1 S21 5.57(14) ?
Li6 O2 Li1 S21 164.51(19) ?
Li2 O2 Li1 S21 -102.5(2) ?
Si1 O1 Li1 O2 101.4(5) ?
Li5 O1 Li1 O2 -99.5(5) ?
Li4 O1 Li1 O2 -6.3(6) yes
Si1 O1 Li1 S11 3.19(14) ?
Li5 O1 Li1 S11 162.26(19) ?
Li4 O1 Li1 S11 -104.6(2) ?
Si1 O1 Li1 S21 -164.76(13) ?
Li5 O1 Li1 S21 -5.7(2) ?
Li4 O1 Li1 S21 87.5(3) ?
Si1 S11 Li1 O2 -147.2(2) ?
Li6 S11 Li1 O2 2.73(18) ?
Li11 S11 Li1 O2 -107.4(3) ?
Li9 S11 Li1 O2 -66.9(2) ?
Si1 S11 Li1 O1 -2.57(11) ?
Li6 S11 Li1 O1 147.3(2) ?
Li11 S11 Li1 O1 37.2(3) ?
Li9 S11 Li1 O1 77.69(18) ?
Si1 S11 Li1 S21 106.8(9) ?
Li6 S11 Li1 S21 -103.3(10) ?
Li11 S11 Li1 S21 146.6(9) ?
Li9 S11 Li1 S21 -173.0(9) ?
Si2 S21 Li1 O2 -4.55(11) ?
Li5 S21 Li1 O2 149.3(2) ?
Li10 S21 Li1 O2 78.05(19) ?
Li12 S21 Li1 O2 30.6(3) ?
Si2 S21 Li1 O1 -149.2(2) ?
Li5 S21 Li1 O1 4.66(18) ?
Li10 S21 Li1 O1 -66.6(2) ?
Li12 S21 Li1 O1 -114.0(2) ?
Si2 S21 Li1 S11 103.2(9) ?
Li5 S21 Li1 S11 -102.9(9) ?
Li10 S21 Li1 S11 -174.2(9) ?
Li12 S21 Li1 S11 138.4(9) ?
Si3 O3 Li2 O2 -105.1(5) ?
Li7 O3 Li2 O2 96.0(6) ?
Li3 O3 Li2 O2 2.0(7) yes
Si3 O3 Li2 S22 161.64(13) ?
Li7 O3 Li2 S22 2.7(2) ?
Li3 O3 Li2 S22 -91.3(3) ?
Si3 O3 Li2 S31 -3.27(14) ?
Li7 O3 Li2 S31 -162.23(19) ?
Li3 O3 Li2 S31 103.8(2) ?
Si2 O2 Li2 O3 -101.3(5) ?
Li6 O2 Li2 O3 100.2(6) ?
Li1 O2 Li2 O3 6.4(7) yes
Si2 O2 Li2 S22 -3.24(14) ?
Li6 O2 Li2 S22 -161.74(19) ?
Li1 O2 Li2 S22 104.5(2) ?
Si2 O2 Li2 S31 162.13(14) ?
Li6 O2 Li2 S31 3.6(2) ?
Li1 O2 Li2 S31 -90.1(3) ?
Si2 S22 Li2 O3 150.2(2) ?
Li7 S22 Li2 O3 -2.22(18) ?
Li12 S22 Li2 O3 111.1(3) ?
Li10 S22 Li2 O3 69.4(2) ?
Si2 S22 Li2 O2 2.61(11) ?
Li7 S22 Li2 O2 -149.8(2) ?
Li12 S22 Li2 O2 -36.4(3) ?
Li10 S22 Li2 O2 -78.11(19) ?
Si2 S22 Li2 S31 -108.1(8) ?
Li7 S22 Li2 S31 99.6(8) ?
Li12 S22 Li2 S31 -147.1(7) ?
Li10 S22 Li2 S31 171.2(8) ?
Si3 S31 Li2 O3 2.64(11) ?
Li6 S31 Li2 O3 -150.7(2) ?
Li13 S31 Li2 O3 -35.0(3) ?
Li9 S31 Li2 O3 -79.02(18) ?
Si3 S31 Li2 O2 150.4(2) ?
Li6 S31 Li2 O2 -2.94(18) ?
Li13 S31 Li2 O2 112.8(2) ?
Li9 S31 Li2 O2 68.7(2) ?
Si3 S31 Li2 S22 -101.3(8) ?
Li6 S31 Li2 S22 105.4(8) ?
Li13 S31 Li2 S22 -138.9(7) ?
Li9 S31 Li2 S22 177.0(8) ?
Si4 O4 Li3 O3 103.3(5) ?
Li8 O4 Li3 O3 -98.9(5) ?
Li4 O4 Li3 O3 -4.9(6) yes
Si4 O4 Li3 S42 4.94(14) ?
Li8 O4 Li3 S42 162.78(19) ?
Li4 O4 Li3 S42 -103.2(2) ?
Si4 O4 Li3 S32 -162.29(14) ?
Li8 O4 Li3 S32 -4.4(2) ?
Li4 O4 Li3 S32 89.6(3) ?
Si3 O3 Li3 O4 104.1(5) ?
Li7 O3 Li3 O4 -96.2(5) ?
Li2 O3 Li3 O4 -3.2(7) yes
Si3 O3 Li3 S42 -162.40(14) ?
Li7 O3 Li3 S42 -2.8(2) ?
Li2 O3 Li3 S42 90.3(3) ?
Si3 O3 Li3 S32 4.69(14) ?
Li7 O3 Li3 S32 164.33(18) ?
Li2 O3 Li3 S32 -102.6(2) ?
Si4 S42 Li3 O4 -4.01(12) ?
Li7 S42 Li3 O4 147.9(2) ?
Li14 S42 Li3 O4 33.0(3) ?
Li10 S42 Li3 O4 77.25(19) ?
Si4 S42 Li3 O3 -149.6(2) ?
Li7 S42 Li3 O3 2.25(18) ?
Li14 S42 Li3 O3 -112.6(2) ?
Li10 S42 Li3 O3 -68.4(2) ?
Si4 S42 Li3 S32 105.1(9) ?
Li7 S42 Li3 S32 -103.0(9) ?
Li14 S42 Li3 S32 142.2(8) ?
Li10 S42 Li3 S32 -173.6(9) ?
Si3 S32 Li3 O4 -149.5(2) ?
Li8 S32 Li3 O4 3.64(18) ?
Li13 S32 Li3 O4 -113.3(2) ?
Li9 S32 Li3 O4 -68.0(2) ?
Si3 S32 Li3 O3 -3.80(11) ?
Li8 S32 Li3 O3 149.3(2) ?
Li13 S32 Li3 O3 32.4(3) ?
Li9 S32 Li3 O3 77.69(19) ?
Si3 S32 Li3 S42 103.2(9) ?
Li8 S32 Li3 S42 -103.7(9) ?
Li13 S32 Li3 S42 139.4(8) ?
Li9 S32 Li3 S42 -175.3(9) ?
Si4 O4 Li4 O1 -103.3(6) ?
Li8 O4 Li4 O1 98.1(6) ?
Li3 O4 Li4 O1 4.2(7) yes
Si4 O4 Li4 S41 -3.18(14) ?
Li8 O4 Li4 S41 -161.80(19) ?
Li3 O4 Li4 S41 104.3(2) ?
Si4 O4 Li4 S12 163.63(13) ?
Li8 O4 Li4 S12 5.0(2) ?
Li3 O4 Li4 S12 -88.9(3) ?
Si1 O1 Li4 O4 -101.8(6) ?
Li5 O1 Li4 O4 98.6(6) ?
Li1 O1 Li4 O4 5.6(7) yes
Si1 O1 Li4 S41 162.85(13) ?
Li5 O1 Li4 S41 3.2(2) ?
Li1 O1 Li4 S41 -89.8(3) ?
Si1 O1 Li4 S12 -4.08(14) ?
Li5 O1 Li4 S12 -163.73(19) ?
Li1 O1 Li4 S12 103.3(2) ?
Si4 S41 Li4 O4 2.56(11) ?
Li5 S41 Li4 O4 -152.9(2) ?
Li14 S41 Li4 O4 -36.1(3) ?
Li10 S41 Li4 O4 -81.38(19) ?
Si4 S41 Li4 O1 152.8(2) ?
Li5 S41 Li4 O1 -2.60(17) ?
Li14 S41 Li4 O1 114.2(2) ?
Li10 S41 Li4 O1 68.9(2) ?
Si4 S41 Li4 S12 -102.1(9) ?
Li5 S41 Li4 S12 102.5(9) ?
Li14 S41 Li4 S12 -140.7(8) ?
Li10 S41 Li4 S12 174.0(9) ?
Si1 S12 Li4 O4 153.4(2) ?
Li8 S12 Li4 O4 -4.08(18) ?
Li11 S12 Li4 O4 115.1(2) ?
Li9 S12 Li4 O4 68.0(2) ?
Si1 S12 Li4 O1 3.30(11) ?
Li8 S12 Li4 O1 -154.2(2) ?
Li11 S12 Li4 O1 -35.1(3) ?
Li9 S12 Li4 O1 -82.16(19) ?
Si1 S12 Li4 S41 -103.9(9) ?
Li8 S12 Li4 S41 98.6(9) ?
Li11 S12 Li4 S41 -142.3(8) ?
Li9 S12 Li4 S41 170.7(9) ?
Si1 O1 Li5 S21 123.6(4) ?
Li4 O1 Li5 S21 -115.7(2) ?
Li1 O1 Li5 S21 5.9(2) ?
Si1 O1 Li5 S41 -124.0(4) ?
Li4 O1 Li5 S41 -3.3(2) ?
Li1 O1 Li5 S41 118.4(2) ?
Si2 S21 Li5 O1 25.0(3) ?
Li1 S21 Li5 O1 -4.86(19) ?
Li10 S21 Li5 O1 95.8(2) ?
Li12 S21 Li5 O1 123.7(2) ?
Si2 S21 Li5 S41 -84.98(18) ?
Li1 S21 Li5 S41 -114.9(2) ?
Li10 S21 Li5 S41 -14.22(17) ?
Li12 S21 Li5 S41 13.7(3) ?
Si4 S41 Li5 O1 -25.9(3) ?
Li4 S41 Li5 O1 2.69(18) ?
Li14 S41 Li5 O1 -127.3(2) ?
Li10 S41 Li5 O1 -96.1(2) ?
Si4 S41 Li5 S21 84.40(19) ?
Li4 S41 Li5 S21 113.0(2) ?
Li14 S41 Li5 S21 -17.0(3) ?
Li10 S41 Li5 S21 14.18(17) ?
Si2 O2 Li6 S11 122.4(4) ?
Li1 O2 Li6 S11 3.5(2) ?
Li2 O2 Li6 S11 -120.5(2) ?
Si2 O2 Li6 S31 -120.8(4) ?
Li1 O2 Li6 S31 120.3(2) ?
Li2 O2 Li6 S31 -3.7(2) ?
Si1 S11 Li6 O2 31.8(3) ?
Li11 S11 Li6 O2 129.6(2) ?
Li1 S11 Li6 O2 -2.83(19) ?
Li9 S11 Li6 O2 96.9(2) ?
Si1 S11 Li6 S31 -79.7(2) ?
Li11 S11 Li6 S31 18.1(3) ?
Li1 S11 Li6 S31 -114.3(2) ?
Li9 S11 Li6 S31 -14.63(16) ?
Si3 S31 Li6 O2 -27.8(3) ?
Li2 S31 Li6 O2 3.07(19) ?
Li13 S31 Li6 O2 -126.8(2) ?
Li9 S31 Li6 O2 -95.7(2) ?
Si3 S31 Li6 S11 83.18(19) ?
Li2 S31 Li6 S11 114.1(2) ?
Li13 S31 Li6 S11 -15.8(3) ?
Li9 S31 Li6 S11 15.27(17) ?
Si3 O3 Li7 S22 -119.8(4) ?
Li3 O3 Li7 S22 120.2(2) ?
Li2 O3 Li7 S22 -2.8(2) ?
Si3 O3 Li7 S42 123.0(4) ?
Li3 O3 Li7 S42 2.9(2) ?
Li2 O3 Li7 S42 -120.1(2) ?
Si2 S22 Li7 O3 -30.0(3) ?
Li12 S22 Li7 O3 -133.6(2) ?
Li2 S22 Li7 O3 2.34(19) ?
Li10 S22 Li7 O3 -96.8(2) ?
Si2 S22 Li7 S42 81.8(2) ?
Li12 S22 Li7 S42 -21.8(3) ?
Li2 S22 Li7 S42 114.1(2) ?
Li10 S22 Li7 S42 15.00(17) ?
Si4 S42 Li7 O3 29.8(3) ?
Li14 S42 Li7 O3 130.5(2) ?
Li3 S42 Li7 O3 -2.34(19) ?
Li10 S42 Li7 O3 97.8(2) ?
Si4 S42 Li7 S22 -82.9(2) ?
Li14 S42 Li7 S22 17.7(3) ?
Li3 S42 Li7 S22 -115.1(2) ?
Li10 S42 Li7 S22 -15.01(17) ?
Si4 O4 Li8 S32 121.6(4) ?
Li3 O4 Li8 S32 4.6(2) ?
Li4 O4 Li8 S32 -117.5(2) ?
Si4 O4 Li8 S12 -126.1(4) ?
Li3 O4 Li8 S12 116.9(2) ?
Li4 O4 Li8 S12 -5.2(2) ?
Si3 S32 Li8 O4 27.1(3) ?
Li13 S32 Li8 O4 129.2(2) ?
Li3 S32 Li8 O4 -3.77(19) ?
Li9 S32 Li8 O4 95.6(2) ?
Si3 S32 Li8 S12 -83.09(18) ?
Li13 S32 Li8 S12 19.0(3) ?
Li3 S32 Li8 S12 -113.9(2) ?
Li9 S32 Li8 S12 -14.56(17) ?
Si1 S12 Li8 O4 -22.1(3) ?
Li11 S12 Li8 O4 -125.3(2) ?
Li4 S12 Li8 O4 4.25(19) ?
Li9 S12 Li8 O4 -95.1(2) ?
Si1 S12 Li8 S32 87.82(18) ?
Li11 S12 Li8 S32 -15.4(3) ?
Li4 S12 Li8 S32 114.1(2) ?
Li9 S12 Li8 S32 14.80(17) ?
Si1 S12 Li9 Cl1 115.52(14) ?
Li8 S12 Li9 Cl1 -114.7(2) ?
Li11 S12 Li9 Cl1 38.77(17) ?
Li4 S12 Li9 Cl1 -176.16(17) yes
Si1 S12 Li9 S32 -143.29(14) ?
Li8 S12 Li9 S32 -13.53(15) ?
Li11 S12 Li9 S32 140.0(2) ?
Li4 S12 Li9 S32 -74.97(17) ?
Si1 S12 Li9 S31 -57.2(8) ?
Li8 S12 Li9 S31 72.6(8) ?
Li11 S12 Li9 S31 -133.9(9) ?
Li4 S12 Li9 S31 11.1(8) ?
Si1 S12 Li9 S11 19.92(8) ?
Li8 S12 Li9 S11 149.68(16) ?
Li11 S12 Li9 S11 -56.82(16) ?
Li4 S12 Li9 S11 88.24(13) ?
Si3 S32 Li9 Cl1 -115.81(15) ?
Li8 S32 Li9 Cl1 114.40(19) ?
Li13 S32 Li9 Cl1 -35.52(17) ?
Li3 S32 Li9 Cl1 176.35(17) yes
Si3 S32 Li9 S12 143.48(15) ?
Li8 S32 Li9 S12 13.69(16) ?
Li13 S32 Li9 S12 -136.2(2) ?
Li3 S32 Li9 S12 75.65(17) ?
Si3 S32 Li9 S31 -20.19(8) ?
Li8 S32 Li9 S31 -149.98(16) ?
Li13 S32 Li9 S31 60.10(16) ?
Li3 S32 Li9 S31 -88.03(14) ?
Si3 S32 Li9 S11 64.5(7) ?
Li8 S32 Li9 S11 -65.3(7) ?
Li13 S32 Li9 S11 144.7(8) ?
Li3 S32 Li9 S11 -3.4(7) ?
Si3 S31 Li9 Cl1 118.28(15) ?
Li6 S31 Li9 Cl1 -111.52(19) ?
Li2 S31 Li9 Cl1 -172.96(17) yes
Li13 S31 Li9 Cl1 40.14(17) ?
Si3 S31 Li9 S12 -69.0(8) ?
Li6 S31 Li9 S12 61.2(8) ?
Li2 S31 Li9 S12 -0.2(8) ?
Li13 S31 Li9 S12 -147.1(9) ?
Si3 S31 Li9 S32 20.23(8) ?
Li6 S31 Li9 S32 150.44(16) ?
Li2 S31 Li9 S32 89.00(14) ?
Li13 S31 Li9 S32 -57.91(16) ?
Si3 S31 Li9 S11 -142.97(13) ?
Li6 S31 Li9 S11 -12.77(14) ?
Li2 S31 Li9 S11 -74.21(16) ?
Li13 S31 Li9 S11 138.9(2) ?
Si1 S11 Li9 Cl1 -117.32(14) ?
Li6 S11 Li9 Cl1 111.77(19) ?
Li11 S11 Li9 Cl1 -36.06(17) ?
Li1 S11 Li9 Cl1 174.02(17) yes
Si1 S11 Li9 S12 -20.13(8) ?
Li6 S11 Li9 S12 -151.04(17) ?
Li11 S11 Li9 S12 61.14(17) ?
Li1 S11 Li9 S12 -88.79(14) ?
Si1 S11 Li9 S32 62.4(7) ?
Li6 S11 Li9 S32 -68.5(7) ?
Li11 S11 Li9 S32 143.7(8) ?
Li1 S11 Li9 S32 -6.3(7) ?
Si1 S11 Li9 S31 144.04(14) ?
Li6 S11 Li9 S31 13.13(15) ?
Li11 S11 Li9 S31 -134.7(2) ?
Li1 S11 Li9 S31 75.38(16) ?
Si2 S21 Li10 Cl2 -115.24(15) ?
Li5 S21 Li10 Cl2 115.84(19) ?
Li1 S21 Li10 Cl2 177.15(17) yes
Li12 S21 Li10 Cl2 -39.19(18) ?
Si2 S21 Li10 S41 142.24(15) ?
Li5 S21 Li10 S41 13.31(16) ?
Li1 S21 Li10 S41 74.63(17) ?
Li12 S21 Li10 S41 -141.7(2) ?
Si2 S21 Li10 S22 -19.77(8) ?
Li5 S21 Li10 S22 -148.70(16) ?
Li1 S21 Li10 S22 -87.38(14) ?
Li12 S21 Li10 S22 56.28(16) ?
Si2 S21 Li10 S42 57.8(8) ?
Li5 S21 Li10 S42 -71.2(8) ?
Li1 S21 Li10 S42 -9.9(8) ?
Li12 S21 Li10 S42 133.8(8) ?
Si4 S41 Li10 Cl2 114.81(15) ?
Li5 S41 Li10 Cl2 -115.1(2) ?
Li4 S41 Li10 Cl2 -176.71(18) yes
Li14 S41 Li10 Cl2 36.91(17) ?
Si4 S41 Li10 S21 -143.35(15) ?
Li5 S41 Li10 S21 -13.22(16) ?
Li4 S41 Li10 S21 -74.86(18) ?
Li14 S41 Li10 S21 138.8(2) ?
Si4 S41 Li10 S22 -56.3(7) ?
Li5 S41 Li10 S22 73.8(7) ?
Li4 S41 Li10 S22 12.2(7) ?
Li14 S41 Li10 S22 -134.2(8) ?
Si4 S41 Li10 S42 20.01(8) ?
Li5 S41 Li10 S42 150.13(16) ?
Li4 S41 Li10 S42 88.50(14) ?
Li14 S41 Li10 S42 -57.89(15) ?
Si2 S22 Li10 Cl2 117.97(15) ?
Li7 S22 Li10 Cl2 -110.82(19) ?
Li12 S22 Li10 Cl2 35.09(19) ?
Li2 S22 Li10 Cl2 -173.06(17) yes
Si2 S22 Li10 S21 19.85(8) ?
Li7 S22 Li10 S21 151.05(17) ?
Li12 S22 Li10 S21 -63.04(18) ?
Li2 S22 Li10 S21 88.81(14) ?
Si2 S22 Li10 S41 -70.8(7) ?
Li7 S22 Li10 S41 60.4(7) ?
Li12 S22 Li10 S41 -153.7(8) ?
Li2 S22 Li10 S41 -1.9(7) ?
Si2 S22 Li10 S42 -144.08(14) ?
Li7 S22 Li10 S42 -12.88(15) ?
Li12 S22 Li10 S42 133.0(2) ?
Li2 S22 Li10 S42 -75.11(16) ?
Si4 S42 Li10 Cl2 -119.13(14) ?
Li7 S42 Li10 Cl2 111.02(19) ?
Li14 S42 Li10 Cl2 -38.70(17) ?
Li3 S42 Li10 Cl2 173.08(16) yes
Si4 S42 Li10 S21 67.8(8) ?
Li7 S42 Li10 S21 -62.0(8) ?
Li14 S42 Li10 S21 148.3(8) ?
Li3 S42 Li10 S21 0.0(8) ?
Si4 S42 Li10 S41 -20.13(8) ?
Li7 S42 Li10 S41 -149.99(17) ?
Li14 S42 Li10 S41 60.30(16) ?
Li3 S42 Li10 S41 -87.92(14) ?
Si4 S42 Li10 S22 142.59(14) ?
Li7 S42 Li10 S22 12.74(15) ?
Li14 S42 Li10 S22 -137.0(2) ?
Li3 S42 Li10 S22 74.81(16) ?
Si1 S11 Li11 Cl1 127.5(2) ?
Li6 S11 Li11 Cl1 4.0(3) ?
Li1 S11 Li11 Cl1 89.8(3) ?
Li9 S11 Li11 Cl1 40.80(18) ?
Si1 S11 Li11 S12 26.47(8) ?
Li6 S11 Li11 S12 -97.03(18) ?
Li1 S11 Li11 S12 -11.2(3) ?
Li9 S11 Li11 S12 -60.22(15) ?
Si1 S12 Li11 Cl1 -135.06(19) ?
Li8 S12 Li11 Cl1 -8.5(3) ?
Li4 S12 Li11 Cl1 -98.6(3) ?
Li9 S12 Li11 Cl1 -42.05(18) ?
Si1 S12 Li11 S11 -26.64(8) ?
Li8 S12 Li11 S11 100.0(2) ?
Li4 S12 Li11 S11 9.8(3) ?
Li9 S12 Li11 S11 66.37(16) ?
Si2 S22 Li12 Cl2 -125.6(2) ?
Li7 S22 Li12 Cl2 1.3(3) ?
Li2 S22 Li12 Cl2 -88.8(3) ?
Li10 S22 Li12 Cl2 -39.6(2) ?
Si2 S22 Li12 S21 -26.65(8) ?
Li7 S22 Li12 S21 100.19(19) ?
Li2 S22 Li12 S21 10.1(3) ?
Li10 S22 Li12 S21 59.28(15) ?
Si2 S21 Li12 Cl2 134.2(2) ?
Li5 S21 Li12 Cl2 11.2(3) ?
Li1 S21 Li12 Cl2 100.6(3) ?
Li10 S21 Li12 Cl2 42.49(18) ?
Si2 S21 Li12 S22 27.26(9) ?
Li5 S21 Li12 S22 -95.7(2) ?
Li1 S21 Li12 S22 -6.3(3) ?
Li10 S21 Li12 S22 -64.40(17) ?
Si3 S32 Li13 Cl1 126.9(2) ?
Li8 S32 Li13 Cl1 1.9(3) ?
Li3 S32 Li13 Cl1 92.8(3) ?
Li9 S32 Li13 Cl1 39.05(18) ?
Si3 S32 Li13 S31 26.99(8) ?
Li8 S32 Li13 S31 -98.09(19) ?
Li3 S32 Li13 S31 -7.1(3) ?
Li9 S32 Li13 S31 -60.90(15) ?
Si3 S31 Li13 Cl1 -132.51(18) ?
Li6 S31 Li13 Cl1 -8.8(3) ?
Li2 S31 Li13 Cl1 -96.6(2) ?
Li9 S31 Li13 Cl1 -43.49(17) ?
Si3 S31 Li13 S32 -27.28(8) ?
Li6 S31 Li13 S32 96.42(19) ?
Li2 S31 Li13 S32 8.7(3) ?
Li9 S31 Li13 S32 61.74(15) ?
Si4 S42 Li14 Cl2 130.23(18) ?
Li7 S42 Li14 Cl2 5.8(3) ?
Li3 S42 Li14 Cl2 95.3(3) ?
Li10 S42 Li14 Cl2 42.24(17) ?
Si4 S42 Li14 S41 27.14(8) ?
Li7 S42 Li14 S41 -97.25(18) ?
Li3 S42 Li14 S41 -7.8(3) ?
Li10 S42 Li14 S41 -60.85(15) ?
Si4 S41 Li14 Cl2 -130.63(19) ?
Li5 S41 Li14 Cl2 -5.2(3) ?
Li4 S41 Li14 Cl2 -93.9(3) ?
Li10 S41 Li14 Cl2 -39.73(18) ?
Si4 S41 Li14 S42 -27.23(8) ?
Li5 S41 Li14 S42 98.22(19) ?
Li4 S41 Li14 S42 9.5(3) ?
Li10 S41 Li14 S42 63.68(16) ?
S11 Li11 Cl1 Li13 -43.5(4) ?
S12 Li11 Cl1 Li13 43.0(3) ?
S11 Li11 Cl1 Li9 -44.0(2) ?
S12 Li11 Cl1 Li9 42.45(18) ?
S32 Li13 Cl1 Li11 -40.9(4) ?
S31 Li13 Cl1 Li11 44.0(3) ?
S32 Li13 Cl1 Li9 -40.33(19) ?
S31 Li13 Cl1 Li9 44.54(18) ?
S12 Li9 Cl1 Li11 -41.25(19) ?
S32 Li9 Cl1 Li11 -143.6(2) ?
S31 Li9 Cl1 Li11 136.7(2) ?
S11 Li9 Cl1 Li11 36.32(18) ?
S12 Li9 Cl1 Li13 139.2(2) ?
S32 Li9 Cl1 Li13 36.81(18) ?
S31 Li9 Cl1 Li13 -42.87(18) ?
S11 Li9 Cl1 Li13 -143.3(2) ?
S22 Li12 Cl2 Li14 34.4(4) ?
S21 Li12 Cl2 Li14 -49.8(3) ?
S22 Li12 Cl2 Li10 41.8(2) ?
S21 Li12 Cl2 Li10 -42.32(18) ?
S42 Li14 Cl2 Li12 -37.1(4) ?
S41 Li14 Cl2 Li12 48.1(4) ?
S42 Li14 Cl2 Li10 -44.63(18) ?
S41 Li14 Cl2 Li10 40.60(18) ?
S21 Li10 Cl2 Li12 43.5(2) ?
S41 Li10 Cl2 Li12 147.0(2) ?
S22 Li10 Cl2 Li12 -35.72(19) ?
S42 Li10 Cl2 Li12 -134.6(2) ?
S21 Li10 Cl2 Li14 -142.4(2) ?
S41 Li10 Cl2 Li14 -38.87(18) ?
S22 Li10 Cl2 Li14 138.4(2) ?
S42 Li10 Cl2 Li14 39.58(17) ?
C101 C102 C103 C104 177.5(5) yes
C102 C103 C104 C105 177.2(4) yes
C201 C202 C203 C204 -170.5(4) yes
C202 C203 C204 C205 -59.5(6) yes
